data_4126606
loop_
_publ_author_name
'Huang, Xiongyi'
'Zhuang, Thompson'
'Kates, Patrick A.'
'Gao, Hongxin'
'Chen, Xinyi'
'Groves, John T.'

_publ_section_title
;
 Alkyl Isocyanates via Manganese-Catalyzed C-H Activation for the
 Preparation of Substituted Ureas.
;
_journal_name_full 'Journal of the American Chemical Society'
_journal_paper_doi 10.1021/jacs.7b07658
_journal_year 2017
_chemical_absolute_configuration ad
_chemical_formula_sum 'C39 H54 Cl2 Mn N4 O4'
_chemical_formula_weight 768.70
_chemical_name_common PDJPK15
_space_group_crystal_system monoclinic
_space_group_IT_number 4
_space_group_name_Hall 'P 2yb'
_space_group_name_H-M_alt 'P 1 21 1'
_symmetry_space_group_name_Hall 'P 2yb'
_symmetry_space_group_name_H-M 'P 1 21 1'
_atom_sites_solution_hydrogens geom
_audit_creation_method SHELXL-2014/7
_cell_angle_alpha 90
_cell_angle_beta 114.583(3)
_cell_angle_gamma 90
_cell_formula_units_Z 8
_cell_length_a 22.3586(13)
_cell_length_b 14.6161(9)
_cell_length_c 26.6473(17)
_cell_measurement_reflns_used 9915
_cell_measurement_temperature 100(2)
_cell_measurement_theta_max 68.9327
_cell_measurement_theta_min 3.9543
_cell_volume 7918.9(9)
_computing_cell_refinement 'SAINT V8.34A (Bruker AXS Inc., 2013)'
_computing_data_collection 'Bruker Instrument Service (Bruker AXS Inc.)'
_computing_data_reduction 'SAINT V8.34A (Bruker AXS Inc., 2013)'
_computing_structure_refinement 'SHELXL-2014/7 (Sheldrick, 2014)'
_computing_structure_solution 'SHELXL-2014 (Sheldrick, 2014)'
_diffrn_ambient_temperature 100(2)
_diffrn_detector_area_resol_mean 10.4167
_diffrn_measured_fraction_theta_full 0.999
_diffrn_measured_fraction_theta_max 0.999
_diffrn_measurement_device_type 'Bruker Photon 100 CMOS'
_diffrn_radiation_type CuK\a
_diffrn_radiation_wavelength 1.54178
_diffrn_reflns_av_R_equivalents 0.0643
_diffrn_reflns_av_unetI/netI 0.0756
_diffrn_reflns_Laue_measured_fraction_full 0.999
_diffrn_reflns_Laue_measured_fraction_max 0.990
_diffrn_reflns_limit_h_max 26
_diffrn_reflns_limit_h_min -26
_diffrn_reflns_limit_k_max 17
_diffrn_reflns_limit_k_min -17
_diffrn_reflns_limit_l_max 31
_diffrn_reflns_limit_l_min -31
_diffrn_reflns_number 70167
_diffrn_reflns_point_group_measured_fraction_full 0.999
_diffrn_reflns_point_group_measured_fraction_max 0.990
_diffrn_reflns_theta_full 66.594
_diffrn_reflns_theta_max 66.594
_diffrn_reflns_theta_min 3.023
_diffrn_source 'ImuS micro--focus source'
_exptl_absorpt_coefficient_mu 4.296
_exptl_absorpt_correction_T_max 0.82
_exptl_absorpt_correction_T_min 0.41
_exptl_absorpt_correction_type multi-scan
_exptl_absorpt_process_details 'SADABS V2014/5 (Bruker AXS Inc.)'
_exptl_crystal_colour 'translucent dark brown-red'
_exptl_crystal_density_diffrn 1.290
_exptl_crystal_density_method 'not measured'
_exptl_crystal_description 'rhomboid plate'
_exptl_crystal_F_000 3256
_exptl_crystal_size_max 0.432
_exptl_crystal_size_mid 0.358
_exptl_crystal_size_min 0.048
_refine_diff_density_max 0.855
_refine_diff_density_min -0.848
_refine_diff_density_rms 0.099
_refine_ls_abs_structure_details
; 
 Twinning involves inversion, so Flack parameter cannot be determined 
;
_refine_ls_extinction_method none
_refine_ls_goodness_of_fit_ref 1.041
_refine_ls_hydrogen_treatment constr
_refine_ls_matrix_type full
_refine_ls_number_parameters 1892
_refine_ls_number_reflns 25975
_refine_ls_number_restraints 709
_refine_ls_restrained_S_all 1.033
_refine_ls_R_factor_all 0.0870
_refine_ls_R_factor_gt 0.0781
_refine_ls_shift/su_max 0.003
_refine_ls_shift/su_mean 0.000
_refine_ls_structure_factor_coef Fsqd
_refine_ls_weighting_details 'w=1/[\s^2^(Fo^2^)+(0.1249P)^2^+23.5303P] where P=(Fo^2^+2Fc^2^)/3'
_refine_ls_weighting_scheme calc
_refine_ls_wR_factor_gt 0.2050
_refine_ls_wR_factor_ref 0.2197
_reflns_Friedel_coverage 0.918
_reflns_Friedel_fraction_full 0.999
_reflns_Friedel_fraction_max 0.990
_reflns_number_gt 24138
_reflns_number_total 25975
_reflns_threshold_expression 'I > 2\s(I)'
_cod_data_source_file ja7b07658_si_002.cif
_cod_data_source_block cu_PDJPK15_0m
_cod_database_code 4126606
_shelx_shelxl_version_number 2014/7
_shelx_space_group_comment
; 
The symmetry employed for this shelxl refinement is uniquely defined 
by the following loop, which should always be used as a source of 
symmetry information in preference to the above space-group names. 
They are only intended as comments. 
;
_shelx_estimated_absorpt_t_min 0.258
_shelx_estimated_absorpt_t_max 0.820

loop_
_space_group_symop_operation_xyz
'x, y, z'
'-x, y+1/2, -z'

loop_
_atom_site_label
_atom_site_type_symbol
_atom_site_fract_x
_atom_site_fract_y
_atom_site_fract_z
_atom_site_U_iso_or_equiv
_atom_site_adp_type
_atom_site_occupancy
_atom_site_site_symmetry_order
_atom_site_calc_flag
_atom_site_refinement_flags_posn
_atom_site_refinement_flags_adp
_atom_site_refinement_flags_occupancy
_atom_site_disorder_assembly
_atom_site_disorder_group
Mn1 Mn -0.07698(9) 0.70301(12) 0.54586(7) 0.0180(4) Uani 1 1 d . . . . .
Cl1 Cl 0.7534(3) 1.1213(4) 0.7934(2) 0.0765(14) Uani 1 1 d D U . . .
O1 O -0.0635(4) 0.8288(6) 0.5551(3) 0.0253(17) Uani 1 1 d . . . . .
N1 N -0.1534(5) 0.7191(6) 0.4751(4) 0.019(2) Uani 1 1 d . . . . .
Mn2 Mn 0.38477(9) 0.19851(13) 0.96216(7) 0.0191(4) Uani 1 1 d . . . . .
Cl2 Cl 0.6676(4) 0.9741(5) 0.7356(3) 0.108(3) Uani 1 1 d D U . . .
O2 O -0.0082(4) 0.6755(5) 0.6129(3) 0.0211(17) Uani 1 1 d . . . . .
N2 N -0.0968(5) 0.5711(7) 0.5296(4) 0.019(2) Uani 1 1 d . . . . .
Mn3 Mn 0.41524(10) 0.31659(13) 0.53628(7) 0.0226(4) Uani 1 1 d . . . . .
Cl3 Cl 0.4576(3) 0.5446(7) 0.7221(3) 0.112(3) Uani 1 1 d D U . . .
O3 O -0.1336(6) 0.6292(8) 0.6604(4) 0.052(3) Uani 1 1 d . U . . .
N3 N -0.1391(5) 0.7075(7) 0.5800(4) 0.028(2) Uani 1 1 d . U . . .
Mn4 Mn 0.88665(9) 0.80067(12) 0.96606(8) 0.0197(4) Uani 1 1 d . . . . .
Cl4 Cl 0.3402(3) 0.5943(4) 0.7383(2) 0.0706(13) Uani 1 1 d D U . . .
O4 O 0.0560(5) 0.7825(7) 0.4872(5) 0.042(2) Uani 1 1 d . U . . .
N4 N -0.0210(5) 0.6947(7) 0.5065(4) 0.026(2) Uani 1 1 d . U . . .
Cl5 Cl 0.1898(3) 0.0491(5) 0.7547(3) 0.0830(16) Uani 1 1 d D U . . .
O5 O 0.3531(4) 0.3173(5) 0.9414(3) 0.0241(17) Uani 1 1 d . . . . .
N5 N 0.3521(5) 0.2000(8) 1.0211(4) 0.025(2) Uani 1 1 d . . . . .
Cl6 Cl 0.2624(3) -0.1179(4) 0.7943(3) 0.0901(19) Uani 1 1 d D U . . .
O6 O 0.4193(4) 0.1850(5) 0.9104(3) 0.0229(17) Uani 1 1 d . . . . .
N6 N 0.4126(5) 0.0733(7) 0.9903(4) 0.020(2) Uani 1 1 d . . . . .
Cl7 Cl -0.0323(3) 0.3428(5) 0.6961(4) 0.110(3) Uani 1 1 d D U . . .
O7 O 0.2000(5) 0.2112(8) 0.8553(4) 0.047(3) Uani 1 1 d . U . . .
N7 N 0.3031(5) 0.1455(7) 0.9122(4) 0.027(2) Uani 1 1 d . U . . .
Cl8 Cl -0.0772(3) 0.4658(5) 0.7591(2) 0.092(2) Uani 1 1 d D U . . .
O8 O 0.5685(5) 0.2817(7) 1.0112(4) 0.036(2) Uani 1 1 d . U . . .
N8 N 0.4675(5) 0.2448(7) 1.0159(4) 0.025(2) Uani 1 1 d . U . . .
O9 O 0.4058(4) 0.1976(6) 0.5561(3) 0.0261(17) Uani 1 1 d . . . . .
N9 N 0.3277(5) 0.3130(7) 0.4750(4) 0.026(2) Uani 1 1 d . . . . .
O10 O 0.4975(4) 0.3330(6) 0.5914(3) 0.030(2) Uani 1 1 d . . . . .
N10 N 0.4135(5) 0.4421(7) 0.5084(4) 0.025(2) Uani 1 1 d . . . . .
O11 O 0.3333(6) 0.3499(11) 0.6495(5) 0.070(4) Uani 1 1 d . U . . .
N11 N 0.3761(6) 0.3677(8) 0.5825(5) 0.040(3) Uani 1 1 d . U . . .
O12 O 0.5541(5) 0.2292(7) 0.4905(4) 0.037(2) Uani 1 1 d . U . . .
N12 N 0.4494(5) 0.2757(8) 0.4846(4) 0.029(2) Uani 1 1 d . U . . .
O13 O 0.8881(5) 0.6748(6) 0.9587(4) 0.0288(19) Uani 1 1 d . . . . .
N13 N 0.8839(5) 0.7913(7) 1.0388(4) 0.021(2) Uani 1 1 d . . . . .
C1 C -0.1058(6) 0.8963(7) 0.5324(5) 0.022(2) Uani 1 1 d D . . . .
C2 C -0.0914(5) 0.9856(7) 0.5545(5) 0.020(2) Uani 1 1 d D . . . .
C3 C -0.1320(5) 1.0558(7) 0.5263(4) 0.023(2) Uani 1 1 d D . . . .
H3 H -0.1202 1.1160 0.5404 0.028 Uiso 1 1 calc R U . . .
C4 C -0.1902(5) 1.0448(7) 0.4779(5) 0.024(2) Uani 1 1 d D . . . .
C5 C -0.2062(6) 0.9573(7) 0.4590(5) 0.025(3) Uani 1 1 d D . . . .
H5 H -0.2458 0.9469 0.4273 0.030 Uiso 1 1 calc R U . . .
C6 C -0.1661(5) 0.8825(7) 0.4848(4) 0.018(2) Uani 1 1 d D . . . .
C7 C -0.1842(5) 0.7952(8) 0.4577(4) 0.018(2) Uani 1 1 d . . . . .
H7 H -0.2224 0.7936 0.4238 0.022 Uiso 1 1 calc R U . . .
C8 C -0.1713(5) 0.6333(6) 0.4424(4) 0.015(2) Uani 1 1 d D . . . .
H8 H -0.1393 0.6240 0.4256 0.018 Uiso 1 1 calc R U . . .
C9 C -0.2405(6) 0.6307(7) 0.3963(4) 0.024(3) Uani 1 1 d D . . . .
H9A H -0.2734 0.6406 0.4118 0.029 Uiso 1 1 calc R U . . .
H9B H -0.2457 0.6798 0.3692 0.029 Uiso 1 1 calc R U . . .
C10 C -0.2514(6) 0.5378(7) 0.3682(5) 0.025(3) Uani 1 1 d D . . . .
H10A H -0.2206 0.5309 0.3504 0.031 Uiso 1 1 calc R U . . .
H10B H -0.2967 0.5350 0.3389 0.031 Uiso 1 1 calc R U . . .
C11 C -0.2412(6) 0.4587(8) 0.4081(5) 0.028(3) Uani 1 1 d D . . . .
H11A H -0.2470 0.3999 0.3882 0.034 Uiso 1 1 calc R U . . .
H11B H -0.2744 0.4619 0.4237 0.034 Uiso 1 1 calc R U . . .
C12 C -0.1720(5) 0.4633(7) 0.4549(4) 0.017(2) Uani 1 1 d D . . . .
H12A H -0.1664 0.4138 0.4819 0.021 Uiso 1 1 calc R U . . .
H12B H -0.1387 0.4547 0.4398 0.021 Uiso 1 1 calc R U . . .
C13 C -0.1621(5) 0.5555(6) 0.4834(4) 0.016(2) Uani 1 1 d D . . . .
H13 H -0.1963 0.5624 0.4982 0.019 Uiso 1 1 calc R U . . .
O14 O 0.8862(4) 0.8238(6) 0.8975(3) 0.0232(17) Uani 1 1 d . . . . .
N14 N 0.8832(5) 0.9345(7) 0.9800(4) 0.021(2) Uani 1 1 d . . . . .
C14 C -0.0571(6) 0.5062(8) 0.5523(5) 0.019(2) Uani 1 1 d . . . . .
H14 H -0.0699 0.4464 0.5378 0.023 Uiso 1 1 calc R U . . .
O15 O 1.0742(5) 0.7187(7) 1.0133(5) 0.042(2) Uani 1 1 d . U . . .
N15 N 0.9811(5) 0.8083(8) 1.0021(4) 0.030(2) Uani 1 1 d . U . . .
O16 O 0.7111(6) 0.8410(10) 0.8471(4) 0.059(3) Uani 1 1 d . U . . .
N16 N 0.7903(6) 0.7990(8) 0.9340(5) 0.033(2) Uani 1 1 d . U . . .
C15 C 0.0062(6) 0.5163(7) 0.5987(4) 0.021(2) Uani 1 1 d D . . . .
C16 C 0.0440(5) 0.4362(8) 0.6158(4) 0.022(2) Uani 1 1 d D . . . .
H16 H 0.0297 0.3814 0.5949 0.027 Uiso 1 1 calc R U . . .
C17 C 0.1024(5) 0.4372(8) 0.6632(4) 0.022(2) Uani 1 1 d D . . . .
C18 C 0.1211(6) 0.5196(8) 0.6912(5) 0.028(3) Uani 1 1 d D . . . .
H18 H 0.1618 0.5204 0.7229 0.033 Uiso 1 1 calc R U . . .
C19 C 0.0861(6) 0.6006(8) 0.6773(4) 0.025(3) Uani 1 1 d D . . . .
C20 C 0.0270(5) 0.5998(8) 0.6280(4) 0.023(2) Uani 1 1 d D . . . .
C21 C -0.0290(6) 1.0036(7) 0.6073(5) 0.024(3) Uani 1 1 d D . . . .
C22 C -0.0272(7) 0.9424(9) 0.6551(5) 0.032(3) Uani 1 1 d D . . . .
H22A H 0.0115 0.9578 0.6888 0.048 Uiso 1 1 calc R U . . .
H22B H -0.0249 0.8780 0.6458 0.048 Uiso 1 1 calc R U . . .
H22C H -0.0671 0.9524 0.6611 0.048 Uiso 1 1 calc R U . . .
C23 C 0.0315(7) 0.9865(10) 0.5949(6) 0.034(3) Uani 1 1 d D . . . .
H23A H 0.0717 0.9955 0.6287 0.051 Uiso 1 1 calc R U . . .
H23B H 0.0311 1.0296 0.5665 0.051 Uiso 1 1 calc R U . . .
H23C H 0.0303 0.9237 0.5817 0.051 Uiso 1 1 calc R U . . .
C24 C -0.0258(8) 1.1030(9) 0.6271(5) 0.034(3) Uani 1 1 d D . . . .
H24A H 0.0112 1.1098 0.6633 0.051 Uiso 1 1 calc R U . . .
H24B H -0.0669 1.1184 0.6301 0.051 Uiso 1 1 calc R U . . .
H24C H -0.0197 1.1442 0.6006 0.051 Uiso 1 1 calc R U . . .
C25 C -0.2305(6) 1.1266(8) 0.4467(5) 0.028(3) Uani 1 1 d D . . . .
C26 C -0.2038(8) 1.1565(10) 0.4050(7) 0.045(4) Uani 1 1 d D . . . .
H26A H -0.2223 1.2162 0.3896 0.068 Uiso 1 1 calc R U . . .
H26B H -0.2162 1.1113 0.3752 0.068 Uiso 1 1 calc R U . . .
H26C H -0.1557 1.1611 0.4234 0.068 Uiso 1 1 calc R U . . .
C27 C -0.2249(8) 1.2072(10) 0.4853(6) 0.045(4) Uani 1 1 d D . . . .
H27A H -0.2585 1.2529 0.4655 0.068 Uiso 1 1 calc R U . . .
H27B H -0.1812 1.2348 0.4976 0.068 Uiso 1 1 calc R U . . .
H27C H -0.2315 1.1852 0.5174 0.068 Uiso 1 1 calc R U . . .
C28 C -0.3037(7) 1.1036(9) 0.4170(7) 0.043(4) Uani 1 1 d D . . . .
H28A H -0.3288 1.1599 0.4022 0.065 Uiso 1 1 calc R U . . .
H28B H -0.3187 1.0752 0.4430 0.065 Uiso 1 1 calc R U . . .
H28C H -0.3106 1.0612 0.3866 0.065 Uiso 1 1 calc R U . . .
C29 C 0.1458(6) 0.3519(9) 0.6839(4) 0.027(3) Uani 1 1 d D . . . .
C30 C 0.1165(6) 0.2702(8) 0.6464(5) 0.028(3) Uani 1 1 d D . . . .
H30A H 0.1440 0.2162 0.6618 0.042 Uiso 1 1 calc R U . . .
H30B H 0.1146 0.2831 0.6096 0.042 Uiso 1 1 calc R U . . .
H30C H 0.0720 0.2586 0.6435 0.042 Uiso 1 1 calc R U . . .
C31 C 0.1537(6) 0.3296(10) 0.7425(5) 0.031(3) Uani 1 1 d D . . . .
H31A H 0.1736 0.3818 0.7668 0.046 Uiso 1 1 calc R U . . .
H31B H 0.1820 0.2758 0.7563 0.046 Uiso 1 1 calc R U . . .
H31C H 0.1104 0.3168 0.7421 0.046 Uiso 1 1 calc R U . . .
C32 C 0.2130(6) 0.3745(8) 0.6836(5) 0.028(3) Uani 1 1 d D . . . .
H32A H 0.2347 0.4227 0.7107 0.042 Uiso 1 1 calc R U . . .
H32B H 0.2065 0.3956 0.6468 0.042 Uiso 1 1 calc R U . . .
H32C H 0.2406 0.3195 0.6932 0.042 Uiso 1 1 calc R U . . .
C33 C 0.1091(6) 0.6865(9) 0.7121(5) 0.031(3) Uani 1 1 d D . . . .
C34 C 0.1732(7) 0.6699(11) 0.7630(6) 0.043(4) Uani 1 1 d D . . . .
H34A H 0.2082 0.6545 0.7514 0.064 Uiso 1 1 calc R U . . .
H34B H 0.1672 0.6193 0.7846 0.064 Uiso 1 1 calc R U . . .
H34C H 0.1853 0.7254 0.7857 0.064 Uiso 1 1 calc R U . . .
C35 C 0.1196(7) 0.7642(10) 0.6786(6) 0.036(3) Uani 1 1 d D . . . .
H35A H 0.0797 0.7723 0.6445 0.054 Uiso 1 1 calc R U . . .
H35B H 0.1567 0.7494 0.6695 0.054 Uiso 1 1 calc R U . . .
H35C H 0.1290 0.8208 0.7002 0.054 Uiso 1 1 calc R U . . .
C36 C 0.0578(8) 0.7149(11) 0.7334(6) 0.046(4) Uani 1 1 d D . . . .
H36A H 0.0152 0.7238 0.7020 0.069 Uiso 1 1 calc R U . . .
H36B H 0.0715 0.7721 0.7542 0.069 Uiso 1 1 calc R U . . .
H36C H 0.0538 0.6669 0.7575 0.069 Uiso 1 1 calc R U . . .
C37 C -0.1348(6) 0.6696(9) 0.6209(5) 0.028(3) Uani 1 1 d . U . . .
C38 C 0.0174(6) 0.7403(8) 0.4981(5) 0.024(2) Uani 1 1 d . U . . .
C39 C 0.3491(5) 0.3858(7) 0.9734(4) 0.017(2) Uani 1 1 d D U . . .
C40 C 0.3440(6) 0.4781(7) 0.9561(5) 0.022(2) Uani 1 1 d D U . . .
C41 C 0.3411(6) 0.5444(8) 0.9917(4) 0.023(2) Uani 1 1 d D U . . .
H41 H 0.3403 0.6064 0.9806 0.028 Uiso 1 1 calc R U . . .
C42 C 0.3391(6) 0.5286(8) 1.0426(5) 0.027(3) Uani 1 1 d D U . . .
C43 C 0.3406(7) 0.4381(8) 1.0580(5) 0.028(3) Uani 1 1 d D U . . .
H43 H 0.3385 0.4237 1.0920 0.033 Uiso 1 1 calc R U . . .
C44 C 0.3451(6) 0.3669(8) 1.0242(4) 0.025(3) Uani 1 1 d D U . . .
C45 C 0.3436(6) 0.2746(9) 1.0436(5) 0.025(3) Uani 1 1 d . . . . .
H45 H 0.3356 0.2682 1.0757 0.030 Uiso 1 1 calc R U . . .
C46 C 0.3496(6) 0.1076(9) 1.0421(5) 0.028(3) Uani 1 1 d D U . . .
H46 H 0.3107 0.0750 1.0140 0.033 Uiso 1 1 calc R U . . .
C47 C 0.3439(7) 0.1047(8) 1.0972(5) 0.029(3) Uani 1 1 d D U . . .
H47A H 0.3807 0.1393 1.1253 0.035 Uiso 1 1 calc R U . . .
H47B H 0.3021 0.1335 1.0932 0.035 Uiso 1 1 calc R U . . .
C48 C 0.3459(6) 0.0057(8) 1.1155(6) 0.027(3) Uani 1 1 d D U . . .
H48A H 0.3437 0.0040 1.1518 0.033 Uiso 1 1 calc R U . . .
H48B H 0.3070 -0.0272 1.0887 0.033 Uiso 1 1 calc R U . . .
C49 C 0.4078(6) -0.0420(8) 1.1197(5) 0.027(3) Uani 1 1 d D U . . .
H49A H 0.4073 -0.1063 1.1312 0.033 Uiso 1 1 calc R U . . .
H49B H 0.4466 -0.0115 1.1482 0.033 Uiso 1 1 calc R U . . .
C50 C 0.4136(6) -0.0401(7) 1.0642(5) 0.023(2) Uani 1 1 d D U . . .
H50A H 0.4555 -0.0687 1.0683 0.027 Uiso 1 1 calc R U . . .
H50B H 0.3770 -0.0751 1.0362 0.027 Uiso 1 1 calc R U . . .
C51 C 0.4113(5) 0.0598(7) 1.0455(4) 0.017(2) Uani 1 1 d D U . . .
H51 H 0.4500 0.0924 1.0736 0.020 Uiso 1 1 calc R U . . .
C52 C 0.4265(6) 0.0100(8) 0.9635(5) 0.022(2) Uani 1 1 d . . . . .
H52 H 0.4364 -0.0489 0.9801 0.026 Uiso 1 1 calc R U . . .
C53 C 0.4284(6) 0.0207(7) 0.9107(5) 0.021(2) Uani 1 1 d D . . . .
C54 C 0.4367(7) -0.0586(8) 0.8843(4) 0.029(3) Uani 1 1 d D . . . .
H54 H 0.4407 -0.1162 0.9019 0.034 Uiso 1 1 calc R U . . .
C55 C 0.4393(7) -0.0549(8) 0.8331(5) 0.028(3) Uani 1 1 d D . . . .
C56 C 0.4319(6) 0.0311(7) 0.8092(4) 0.024(3) Uani 1 1 d D . . . .
H56 H 0.4329 0.0348 0.7740 0.029 Uiso 1 1 calc R U . . .
C57 C 0.4231(5) 0.1122(7) 0.8324(4) 0.019(2) Uani 1 1 d D . . . .
C58 C 0.4226(5) 0.1070(8) 0.8850(4) 0.021(2) Uani 1 1 d D . . . .
C59 C 0.3465(5) 0.5018(7) 0.9010(5) 0.023(3) Uani 1 1 d D . . . .
C60 C 0.2881(7) 0.4564(9) 0.8534(5) 0.031(3) Uani 1 1 d D . . . .
H60A H 0.2913 0.4685 0.8184 0.047 Uiso 1 1 calc R U . . .
H60B H 0.2468 0.4816 0.8519 0.047 Uiso 1 1 calc R U . . .
H60C H 0.2892 0.3902 0.8596 0.047 Uiso 1 1 calc R U . . .
C61 C 0.4117(6) 0.4715(10) 0.9006(6) 0.033(3) Uani 1 1 d D . . . .
H61A H 0.4085 0.4740 0.8628 0.050 Uiso 1 1 calc R U . . .
H61B H 0.4214 0.4086 0.9145 0.050 Uiso 1 1 calc R U . . .
H61C H 0.4469 0.5122 0.9243 0.050 Uiso 1 1 calc R U . . .
C62 C 0.3388(8) 0.6058(9) 0.8895(5) 0.035(3) Uani 1 1 d D . . . .
H62A H 0.3358 0.6180 0.8524 0.053 Uiso 1 1 calc R U . . .
H62B H 0.3769 0.6379 0.9168 0.053 Uiso 1 1 calc R U . . .
H62C H 0.2987 0.6274 0.8921 0.053 Uiso 1 1 calc R U . . .
C63 C 0.3346(6) 0.6038(8) 1.0803(5) 0.026(3) Uani 1 1 d D . . . .
C64 C 0.3810(8) 0.5852(10) 1.1414(5) 0.040(3) Uani 1 1 d D . . . .
H64A H 0.3784 0.6362 1.1643 0.060 Uiso 1 1 calc R U . . .
H64B H 0.4262 0.5790 1.1451 0.060 Uiso 1 1 calc R U . . .
H64C H 0.3676 0.5285 1.1536 0.060 Uiso 1 1 calc R U . . .
C65 C 0.2628(7) 0.6115(11) 1.0736(7) 0.041(4) Uani 1 1 d D . . . .
H65A H 0.2602 0.6570 1.0997 0.062 Uiso 1 1 calc R U . . .
H65B H 0.2481 0.5520 1.0812 0.062 Uiso 1 1 calc R U . . .
H65C H 0.2345 0.6305 1.0359 0.062 Uiso 1 1 calc R U . . .
C66 C 0.3525(9) 0.6982(10) 1.0644(7) 0.047(4) Uani 1 1 d D . . . .
H66A H 0.3497 0.7448 1.0898 0.071 Uiso 1 1 calc R U . . .
H66B H 0.3219 0.7134 1.0266 0.071 Uiso 1 1 calc R U . . .
H66C H 0.3975 0.6964 1.0668 0.071 Uiso 1 1 calc R U . . .
C67 C 0.4518(7) -0.1411(9) 0.8035(5) 0.034(3) Uani 1 1 d D . . . .
C68 C 0.4545(10) -0.2278(10) 0.8349(6) 0.050(4) Uani 1 1 d D . . . .
H68A H 0.4122 -0.2373 0.8368 0.075 Uiso 1 1 calc R U . . .
H68B H 0.4894 -0.2228 0.8723 0.075 Uiso 1 1 calc R U . . .
H68C H 0.4638 -0.2796 0.8159 0.075 Uiso 1 1 calc R U . . .
C69 C 0.3976(8) -0.1456(10) 0.7451(5) 0.042(4) Uani 1 1 d D . . . .
H69A H 0.3546 -0.1428 0.7466 0.062 Uiso 1 1 calc R U . . .
H69B H 0.4012 -0.2030 0.7276 0.062 Uiso 1 1 calc R U . . .
H69C H 0.4020 -0.0938 0.7235 0.062 Uiso 1 1 calc R U . . .
C70 C 0.5175(8) -0.1285(11) 0.7990(8) 0.053(4) Uani 1 1 d D . . . .
H70A H 0.5530 -0.1223 0.8360 0.079 Uiso 1 1 calc R U . . .
H70B H 0.5155 -0.0733 0.7775 0.079 Uiso 1 1 calc R U . . .
H70C H 0.5259 -0.1819 0.7806 0.079 Uiso 1 1 calc R U . . .
C71 C 0.4129(5) 0.2046(9) 0.8012(4) 0.023(2) Uani 1 1 d D . . . .
C72 C 0.4112(7) 0.1904(10) 0.7432(5) 0.032(3) Uani 1 1 d D . . . .
H72A H 0.4525 0.1619 0.7466 0.047 Uiso 1 1 calc R U . . .
H72B H 0.4060 0.2497 0.7246 0.047 Uiso 1 1 calc R U . . .
H72C H 0.3742 0.1506 0.7214 0.047 Uiso 1 1 calc R U . . .
C73 C 0.4703(6) 0.2695(8) 0.8323(5) 0.025(3) Uani 1 1 d D . . . .
H73A H 0.5107 0.2451 0.8313 0.038 Uiso 1 1 calc R U . . .
H73B H 0.4762 0.2750 0.8707 0.038 Uiso 1 1 calc R U . . .
H73C H 0.4609 0.3299 0.8148 0.038 Uiso 1 1 calc R U . . .
C74 C 0.3483(6) 0.2491(9) 0.7951(6) 0.029(3) Uani 1 1 d D . . . .
H74A H 0.3118 0.2067 0.7763 0.043 Uiso 1 1 calc R U . . .
H74B H 0.3412 0.3054 0.7734 0.043 Uiso 1 1 calc R U . . .
H74C H 0.3505 0.2637 0.8317 0.043 Uiso 1 1 calc R U . . .
C75 C 0.2520(7) 0.1797(9) 0.8840(5) 0.031(3) Uani 1 1 d . U . . .
C76 C 0.5166(7) 0.2622(9) 1.0118(5) 0.025(2) Uani 1 1 d . U . . .
C77 C 0.3742(6) 0.1306(8) 0.5230(5) 0.026(3) Uani 1 1 d D . . . .
C78 C 0.3903(6) 0.0385(8) 0.5387(4) 0.027(3) Uani 1 1 d D . . . .
C79 C 0.3561(6) -0.0288(8) 0.5020(5) 0.031(3) Uani 1 1 d D . . . .
H79 H 0.3686 -0.0905 0.5123 0.038 Uiso 1 1 calc R U . . .
C80 C 0.3045(6) -0.0130(8) 0.4509(5) 0.026(3) Uani 1 1 d D . . . .
C81 C 0.2865(6) 0.0769(7) 0.4359(5) 0.028(3) Uani 1 1 d D . . . .
H81 H 0.2506 0.0905 0.4018 0.033 Uiso 1 1 calc R U . . .
C82 C 0.3212(6) 0.1473(8) 0.4712(5) 0.028(3) Uani 1 1 d D . . . .
C83 C 0.2976(6) 0.2377(9) 0.4519(6) 0.027(3) Uani 1 1 d . . . . .
H83 H 0.2572 0.2430 0.4201 0.033 Uiso 1 1 calc R U . . .
C84 C 0.3011(6) 0.4041(8) 0.4529(5) 0.027(3) Uani 1 1 d D . . . .
H84 H 0.2864 0.4339 0.4796 0.032 Uiso 1 1 calc R U . . .
C85 C 0.2431(6) 0.4053(8) 0.3961(5) 0.032(3) Uani 1 1 d D . . . .
H85A H 0.2550 0.3725 0.3690 0.038 Uiso 1 1 calc R U . . .
H85B H 0.2048 0.3739 0.3980 0.038 Uiso 1 1 calc R U . . .
C86 C 0.2253(6) 0.5039(9) 0.3779(6) 0.035(3) Uani 1 1 d D . . . .
H86A H 0.1901 0.5045 0.3399 0.043 Uiso 1 1 calc R U . . .
H86B H 0.2079 0.5336 0.4024 0.043 Uiso 1 1 calc R U . . .
C87 C 0.2827(6) 0.5582(8) 0.3789(5) 0.032(3) Uani 1 1 d D . . . .
H87A H 0.2687 0.6221 0.3680 0.038 Uiso 1 1 calc R U . . .
H87B H 0.2975 0.5323 0.3516 0.038 Uiso 1 1 calc R U . . .
C88 C 0.3405(6) 0.5575(8) 0.4364(5) 0.031(3) Uani 1 1 d D . . . .
H88A H 0.3785 0.5908 0.4353 0.037 Uiso 1 1 calc R U . . .
H88B H 0.3275 0.5880 0.4635 0.037 Uiso 1 1 calc R U . . .
C89 C 0.3590(6) 0.4583(8) 0.4530(4) 0.025(3) Uani 1 1 d D . . . .
H89 H 0.3723 0.4303 0.4249 0.030 Uiso 1 1 calc R U . . .
C90 C 0.4514(7) 0.5076(8) 0.5361(5) 0.025(3) Uani 1 1 d . . . . .
H90 H 0.4438 0.5669 0.5200 0.030 Uiso 1 1 calc R U . . .
C91 C 0.5043(6) 0.4966(8) 0.5898(5) 0.028(3) Uani 1 1 d D . . . .
C92 C 0.5356(6) 0.5777(8) 0.6165(5) 0.030(3) Uani 1 1 d D . . . .
H92 H 0.5211 0.6343 0.5980 0.036 Uiso 1 1 calc R U . . .
C93 C 0.5862(7) 0.5779(8) 0.6684(5) 0.033(3) Uani 1 1 d D . . . .
C94 C 0.6038(7) 0.4920(8) 0.6932(5) 0.029(3) Uani 1 1 d D . . . .
H94 H 0.6386 0.4903 0.7291 0.035 Uiso 1 1 calc R U . . .
C95 C 0.5757(5) 0.4092(8) 0.6707(5) 0.025(3) Uani 1 1 d D . . . .
C96 C 0.5243(6) 0.4109(7) 0.6170(5) 0.024(3) Uani 1 1 d D . . . .
C97 C 0.4473(7) 0.0160(8) 0.5948(5) 0.032(3) Uani 1 1 d D . . . .
C98 C 0.4348(8) 0.0574(10) 0.6427(5) 0.036(3) Uani 1 1 d D . . . .
H98A H 0.4711 0.0411 0.6778 0.053 Uiso 1 1 calc R U . . .
H98B H 0.3935 0.0334 0.6418 0.053 Uiso 1 1 calc R U . . .
H98C H 0.4319 0.1241 0.6389 0.053 Uiso 1 1 calc R U . . .
C99 C 0.5111(7) 0.0522(13) 0.5952(7) 0.049(4) Uani 1 1 d D . . . .
H99A H 0.5471 0.0412 0.6315 0.074 Uiso 1 1 calc R U . . .
H99B H 0.5069 0.1180 0.5875 0.074 Uiso 1 1 calc R U . . .
H99C H 0.5204 0.0207 0.5668 0.074 Uiso 1 1 calc R U . . .
C100 C 0.4540(11) -0.0867(9) 0.6060(7) 0.059(5) Uani 1 1 d D . . . .
H10T H 0.4843 -0.0976 0.6445 0.088 Uiso 1 1 calc R U . . .
H10U H 0.4711 -0.1159 0.5816 0.088 Uiso 1 1 calc R U . . .
H10V H 0.4108 -0.1125 0.5990 0.088 Uiso 1 1 calc R U . . .
C101 C 0.2666(6) -0.0919(8) 0.4114(5) 0.033(3) Uani 1 1 d D . . . .
C102 C 0.3035(8) -0.1825(9) 0.4265(6) 0.042(3) Uani 1 1 d D . . . .
H10Q H 0.2773 -0.2303 0.4011 0.062 Uiso 1 1 calc R U . . .
H10R H 0.3113 -0.1992 0.4644 0.062 Uiso 1 1 calc R U . . .
H10S H 0.3458 -0.1764 0.4239 0.062 Uiso 1 1 calc R U . . .
C103 C 0.2553(8) -0.0692(10) 0.3518(6) 0.043(4) Uani 1 1 d D . . . .
H10N H 0.2380 -0.1233 0.3285 0.064 Uiso 1 1 calc R U . . .
H10O H 0.2971 -0.0510 0.3510 0.064 Uiso 1 1 calc R U . . .
H10P H 0.2236 -0.0189 0.3380 0.064 Uiso 1 1 calc R U . . .
C104 C 0.2007(7) -0.1014(11) 0.4147(6) 0.040(3) Uani 1 1 d D . . . .
H10K H 0.1758 -0.1517 0.3908 0.061 Uiso 1 1 calc R U . . .
H10L H 0.1758 -0.0444 0.4026 0.061 Uiso 1 1 calc R U . . .
H10M H 0.2079 -0.1145 0.4529 0.061 Uiso 1 1 calc R U . . .
C109 C 0.5964(6) 0.3185(9) 0.7025(5) 0.030(3) Uani 1 1 d D . . . .
C110 C 0.6501(7) 0.3320(10) 0.7603(5) 0.039(3) Uani 1 1 d D . . . .
H11I H 0.6577 0.2744 0.7808 0.059 Uiso 1 1 calc R U . . .
H11J H 0.6364 0.3792 0.7795 0.059 Uiso 1 1 calc R U . . .
H11K H 0.6908 0.3513 0.7578 0.059 Uiso 1 1 calc R U . . .
C111 C 0.5365(7) 0.2762(10) 0.7085(7) 0.038(3) Uani 1 1 d D . . . .
H11F H 0.5502 0.2209 0.7313 0.058 Uiso 1 1 calc R U . . .
H11G H 0.5028 0.2603 0.6719 0.058 Uiso 1 1 calc R U . . .
H11H H 0.5184 0.3205 0.7261 0.058 Uiso 1 1 calc R U . . .
C112 C 0.6236(7) 0.2511(9) 0.6726(5) 0.033(3) Uani 1 1 d D . . . .
H11C H 0.6329 0.1922 0.6919 0.050 Uiso 1 1 calc R U . . .
H11D H 0.6642 0.2758 0.6723 0.050 Uiso 1 1 calc R U . . .
H11E H 0.5910 0.2423 0.6345 0.050 Uiso 1 1 calc R U . . .
C113 C 0.3585(7) 0.3563(11) 0.6170(6) 0.037(3) Uani 1 1 d . U . . .
C114 C 0.5031(6) 0.2528(8) 0.4901(5) 0.024(2) Uani 1 1 d . U . . .
C115 C 0.8657(6) 0.6101(9) 0.9826(5) 0.024(2) Uani 1 1 d . . . . .
C116 C 0.8549(5) 0.5224(8) 0.9595(5) 0.021(2) Uani 1 1 d D . . . .
C117 C 0.8406(6) 0.4539(8) 0.9893(4) 0.025(2) Uani 1 1 d D . . . .
H117 H 0.8354 0.3932 0.9753 0.029 Uiso 1 1 calc R U . . .
C118 C 0.8333(6) 0.4689(7) 1.0392(5) 0.024(3) Uani 1 1 d D . . . .
C119 C 0.8403(6) 0.5572(7) 1.0578(5) 0.026(3) Uani 1 1 d D . . . .
H119 H 0.8340 0.5703 1.0902 0.031 Uiso 1 1 calc R U . . .
C120 C 0.8563(6) 0.6288(7) 1.0309(5) 0.022(3) Uani 1 1 d D . . . .
C121 C 0.8675(6) 0.7171(8) 1.0566(5) 0.025(3) Uani 1 1 d . . . . .
H121 H 0.8623 0.7217 1.0901 0.030 Uiso 1 1 calc R U . . .
C122 C 0.8990(6) 0.8774(7) 1.0699(4) 0.021(2) Uani 1 1 d D . . . .
H122 H 0.9476 0.8867 1.0850 0.026 Uiso 1 1 calc R U . . .
C123 C 0.8789(6) 0.8828(7) 1.1188(4) 0.023(2) Uani 1 1 d D . . . .
H12I H 0.8311 0.8714 1.1056 0.027 Uiso 1 1 calc R U . . .
H12J H 0.9027 0.8355 1.1466 0.027 Uiso 1 1 calc R U . . .
C124 C 0.8957(7) 0.9776(7) 1.1449(5) 0.026(3) Uani 1 1 d D . . . .
H12G H 0.8794 0.9827 1.1742 0.032 Uiso 1 1 calc R U . . .
H12H H 0.9441 0.9849 1.1626 0.032 Uiso 1 1 calc R U . . .
C125 C 0.8661(6) 1.0542(8) 1.1036(4) 0.023(2) Uani 1 1 d D . . . .
H12E H 0.8807 1.1139 1.1223 0.028 Uiso 1 1 calc R U . . .
H12F H 0.8176 1.0517 1.0890 0.028 Uiso 1 1 calc R U . . .
C126 C 0.8870(6) 1.0465(7) 1.0553(5) 0.024(3) Uani 1 1 d D . . . .
H12C H 0.8654 1.0951 1.0278 0.029 Uiso 1 1 calc R U . . .
H12D H 0.9352 1.0541 1.0691 0.029 Uiso 1 1 calc R U . . .
C127 C 0.8668(6) 0.9528(7) 1.0284(4) 0.019(2) Uani 1 1 d D . . . .
H127 H 0.8181 0.9469 1.0155 0.023 Uiso 1 1 calc R U . . .
C128 C 0.8980(6) 0.9974(9) 0.9542(5) 0.024(3) Uani 1 1 d . . . . .
H128 H 0.9006 1.0580 0.9678 0.029 Uiso 1 1 calc R U . . .
C129 C 0.9113(6) 0.9849(7) 0.9059(4) 0.021(2) Uani 1 1 d D . . . .
C130 C 0.9264(6) 1.0632(7) 0.8837(4) 0.023(2) Uani 1 1 d D . . . .
H130 H 0.9297 1.1202 0.9018 0.027 Uiso 1 1 calc R U . . .
C131 C 0.9366(6) 1.0598(8) 0.8356(5) 0.026(3) Uani 1 1 d D . . . .
C132 C 0.9299(6) 0.9741(8) 0.8101(5) 0.026(3) Uani 1 1 d D . . . .
H132 H 0.9357 0.9710 0.7768 0.032 Uiso 1 1 calc R U . . .
C133 C 0.9153(6) 0.8938(8) 0.8301(5) 0.026(3) Uani 1 1 d D . . . .
C134 C 0.9056(6) 0.8981(7) 0.8795(4) 0.023(2) Uani 1 1 d D . . . .
C135 C 0.8608(5) 0.4995(7) 0.9053(5) 0.023(3) Uani 1 1 d D . . . .
C136 C 0.9328(6) 0.5115(9) 0.9141(6) 0.031(3) Uani 1 1 d D . . . .
H13A H 0.9373 0.4952 0.8802 0.047 Uiso 1 1 calc R U . . .
H13B H 0.9609 0.4715 0.9442 0.047 Uiso 1 1 calc R U . . .
H13C H 0.9461 0.5753 0.9237 0.047 Uiso 1 1 calc R U . . .
C137 C 0.8176(6) 0.5645(9) 0.8595(5) 0.029(3) Uani 1 1 d D . . . .
H13G H 0.8194 0.5472 0.8247 0.044 Uiso 1 1 calc R U . . .
H13H H 0.8335 0.6273 0.8691 0.044 Uiso 1 1 calc R U . . .
H13I H 0.7721 0.5605 0.8556 0.044 Uiso 1 1 calc R U . . .
C138 C 0.8405(7) 0.4009(8) 0.8857(5) 0.033(3) Uani 1 1 d D . . . .
H13D H 0.8428 0.3914 0.8501 0.049 Uiso 1 1 calc R U . . .
H13E H 0.7953 0.3902 0.8814 0.049 Uiso 1 1 calc R U . . .
H13F H 0.8702 0.3580 0.9129 0.049 Uiso 1 1 calc R U . . .
C139 C 0.8198(6) 0.3915(8) 1.0716(5) 0.032(3) Uani 1 1 d D . . . .
C140 C 0.8241(15) 0.2970(11) 1.0489(10) 0.080(8) Uani 1 1 d D . . . .
H14A H 0.8173 0.2498 1.0722 0.120 Uiso 1 1 calc R U . . .
H14B H 0.8676 0.2891 1.0488 0.120 Uiso 1 1 calc R U . . .
H14C H 0.7902 0.2914 1.0111 0.120 Uiso 1 1 calc R U . . .
C141 C 0.7513(9) 0.4037(15) 1.0685(10) 0.073(7) Uani 1 1 d D . . . .
H14V H 0.7493 0.4607 1.0871 0.109 Uiso 1 1 calc R U . . .
H14W H 0.7405 0.3520 1.0867 0.109 Uiso 1 1 calc R U . . .
H14X H 0.7197 0.4064 1.0298 0.109 Uiso 1 1 calc R U . . .
C142 C 0.8676(11) 0.3981(16) 1.1319(8) 0.077(7) Uani 1 1 d D . . . .
H14M H 0.8640 0.4587 1.1462 0.116 Uiso 1 1 calc R U . . .
H14N H 0.9126 0.3890 1.1353 0.116 Uiso 1 1 calc R U . . .
H14O H 0.8571 0.3510 1.1531 0.116 Uiso 1 1 calc R U . . .
C143 C 0.9508(6) 1.1442(8) 0.8080(5) 0.025(3) Uani 1 1 d D . . . .
C144 C 0.8952(9) 1.1566(12) 0.7500(6) 0.048(4) Uani 1 1 d D . . . .
H14G H 0.9071 1.2054 0.7306 0.072 Uiso 1 1 calc R U . . .
H14H H 0.8544 1.1729 0.7531 0.072 Uiso 1 1 calc R U . . .
H14I H 0.8888 1.0993 0.7292 0.072 Uiso 1 1 calc R U . . .
C145 C 1.0154(7) 1.1282(11) 0.8016(6) 0.037(3) Uani 1 1 d D . . . .
H14J H 1.0257 1.1825 0.7851 0.056 Uiso 1 1 calc R U . . .
H14K H 1.0104 1.0751 0.7777 0.056 Uiso 1 1 calc R U . . .
H14L H 1.0512 1.1168 0.8380 0.056 Uiso 1 1 calc R U . . .
C146 C 0.9549(7) 1.2324(8) 0.8405(5) 0.029(3) Uani 1 1 d D . . . .
H14D H 0.9682 1.2831 0.8233 0.044 Uiso 1 1 calc R U . . .
H14E H 0.9874 1.2246 0.8786 0.044 Uiso 1 1 calc R U . . .
H14F H 0.9118 1.2456 0.8402 0.044 Uiso 1 1 calc R U . . .
C147 C 0.9074(6) 0.8021(9) 0.8000(5) 0.029(3) Uani 1 1 d D . . . .
C148 C 0.9556(8) 0.7307(10) 0.8379(7) 0.043(4) Uani 1 1 d D . . . .
H14P H 0.9486 0.6721 0.8184 0.065 Uiso 1 1 calc R U . . .
H14Q H 0.9480 0.7232 0.8713 0.065 Uiso 1 1 calc R U . . .
H14R H 1.0008 0.7514 0.8480 0.065 Uiso 1 1 calc R U . . .
C149 C 0.9216(9) 0.8141(10) 0.7486(6) 0.042(4) Uani 1 1 d D . . . .
H14S H 0.9106 0.7575 0.7270 0.063 Uiso 1 1 calc R U . . .
H14T H 0.9683 0.8281 0.7601 0.063 Uiso 1 1 calc R U . . .
H14U H 0.8949 0.8644 0.7260 0.063 Uiso 1 1 calc R U . . .
C150 C 0.8354(7) 0.7696(11) 0.7785(6) 0.036(3) Uani 1 1 d D . . . .
H15C H 0.8291 0.7162 0.7545 0.054 Uiso 1 1 calc R U . . .
H15D H 0.8061 0.8190 0.7575 0.054 Uiso 1 1 calc R U . . .
H15E H 0.8254 0.7528 0.8097 0.054 Uiso 1 1 calc R U . . .
C151 C 1.0264(7) 0.7618(9) 1.0068(5) 0.027(2) Uani 1 1 d . U . . .
C152 C 0.7531(7) 0.8208(10) 0.8907(5) 0.030(3) Uani 1 1 d . U . . .
C153 C 0.7491(12) 1.0042(13) 0.7832(10) 0.086(6) Uani 1 1 d D U . . .
H15F H 0.7601 0.9724 0.8188 0.103 Uiso 1 1 calc R U . . .
H15G H 0.7811 0.9850 0.7685 0.103 Uiso 1 1 calc R U . . .
C154 C 0.3967(10) 0.5064(16) 0.7419(9) 0.083(6) Uani 1 1 d D U . . .
H15A H 0.4177 0.4828 0.7801 0.100 Uiso 1 1 calc R U . . .
H15B H 0.3725 0.4552 0.7176 0.100 Uiso 1 1 calc R U . . .
C155 C 0.2673(9) 0.0019(11) 0.7933(10) 0.073(5) Uani 1 1 d D U . . .
H15H H 0.2846 0.0257 0.8316 0.088 Uiso 1 1 calc R U . . .
H15I H 0.2980 0.0201 0.7771 0.088 Uiso 1 1 calc R U . . .
C156 C -0.0413(11) 0.4575(14) 0.7124(9) 0.096(7) Uani 1 1 d D U . . .
H15J H 0.0025 0.4873 0.7283 0.115 Uiso 1 1 calc R U . . .
H15K H -0.0689 0.4906 0.6781 0.115 Uiso 1 1 calc R U . . .
C1A5 C 0.6189(12) 0.6674(18) 0.6944(10) 0.034(4) Uani 0.65(2) 1 d D U P A 1
C1A6 C 0.6704(12) 0.6583(17) 0.7536(8) 0.041(6) Uani 0.65(2) 1 d D U P A 1
H1AI H 0.6921 0.5986 0.7584 0.049 Uiso 0.65(2) 1 calc R U P A 1
H1AJ H 0.6491 0.6633 0.7790 0.049 Uiso 0.65(2) 1 calc R U P A 1
H1AK H 0.7032 0.7070 0.7614 0.049 Uiso 0.65(2) 1 calc R U P A 1
C1A7 C 0.6564(13) 0.7073(18) 0.6622(10) 0.047(6) Uani 0.65(2) 1 d D U P A 1
H1AC H 0.6673 0.7715 0.6726 0.071 Uiso 0.65(2) 1 calc R U P A 1
H1AD H 0.6288 0.7032 0.6225 0.071 Uiso 0.65(2) 1 calc R U P A 1
H1AE H 0.6970 0.6724 0.6711 0.071 Uiso 0.65(2) 1 calc R U P A 1
C1A8 C 0.5674(12) 0.7362(18) 0.6945(13) 0.051(6) Uani 0.65(2) 1 d D U P A 1
H1AF H 0.5850 0.7706 0.7292 0.076 Uiso 0.65(2) 1 calc R U P A 1
H1AG H 0.5276 0.7034 0.6910 0.076 Uiso 0.65(2) 1 calc R U P A 1
H1AH H 0.5567 0.7785 0.6635 0.076 Uiso 0.65(2) 1 calc R U P A 1
C1B5 C 0.620(2) 0.662(3) 0.6971(16) 0.040(7) Uani 0.35(2) 1 d D U P A 2
C1B6 C 0.623(2) 0.664(3) 0.7551(16) 0.048(9) Uani 0.35(2) 1 d D U P A 2
H1BI H 0.5783 0.6550 0.7530 0.057 Uiso 0.35(2) 1 calc R U P A 2
H1BJ H 0.6400 0.7228 0.7724 0.057 Uiso 0.35(2) 1 calc R U P A 2
H1BK H 0.6514 0.6145 0.7773 0.057 Uiso 0.35(2) 1 calc R U P A 2
C1B7 C 0.692(2) 0.661(3) 0.7030(19) 0.049(9) Uani 0.35(2) 1 d D U P A 2
H1BC H 0.6927 0.6727 0.6670 0.074 Uiso 0.35(2) 1 calc R U P A 2
H1BD H 0.7121 0.6013 0.7169 0.074 Uiso 0.35(2) 1 calc R U P A 2
H1BE H 0.7172 0.7089 0.7290 0.074 Uiso 0.35(2) 1 calc R U P A 2
C1B8 C 0.586(3) 0.749(3) 0.668(2) 0.063(12) Uani 0.35(2) 1 d D U P A 2
H1BF H 0.6048 0.8016 0.6920 0.095 Uiso 0.35(2) 1 calc R U P A 2
H1BG H 0.5390 0.7446 0.6584 0.095 Uiso 0.35(2) 1 calc R U P A 2
H1BH H 0.5928 0.7567 0.6338 0.095 Uiso 0.35(2) 1 calc R U P A 2

loop_
_atom_site_aniso_label
_atom_site_aniso_U_11
_atom_site_aniso_U_22
_atom_site_aniso_U_33
_atom_site_aniso_U_23
_atom_site_aniso_U_13
_atom_site_aniso_U_12
Mn1 0.0195(9) 0.0114(8) 0.0232(8) -0.0017(7) 0.0091(7) 0.0012(7)
Cl1 0.066(3) 0.086(4) 0.087(4) 0.009(3) 0.041(3) 0.010(3)
O1 0.026(4) 0.016(4) 0.033(4) -0.002(4) 0.011(4) 0.000(4)
N1 0.025(5) 0.011(5) 0.022(4) -0.001(4) 0.010(4) -0.004(4)
Mn2 0.0246(9) 0.0139(8) 0.0205(8) 0.0018(8) 0.0111(7) 0.0014(8)
Cl2 0.140(6) 0.105(5) 0.060(3) 0.017(3) 0.022(4) -0.029(5)
O2 0.019(4) 0.019(4) 0.021(4) -0.004(3) 0.006(3) 0.003(3)
N2 0.020(5) 0.021(5) 0.018(4) -0.006(4) 0.009(4) 0.003(4)
Mn3 0.0265(10) 0.0177(10) 0.0247(9) 0.0028(7) 0.0117(8) 0.0019(8)
Cl3 0.072(4) 0.175(8) 0.098(4) 0.009(5) 0.045(3) 0.019(5)
O3 0.065(7) 0.059(7) 0.026(5) -0.005(5) 0.013(5) -0.019(6)
N3 0.022(5) 0.020(5) 0.041(5) -0.002(5) 0.012(4) 0.010(4)
Mn4 0.0234(9) 0.0149(9) 0.0248(9) 0.0020(7) 0.0140(8) 0.0013(7)
Cl4 0.078(3) 0.076(3) 0.065(3) -0.006(2) 0.037(3) -0.008(3)
O4 0.035(5) 0.030(5) 0.066(7) 0.013(5) 0.025(5) -0.001(4)
N4 0.033(5) 0.019(5) 0.033(5) -0.004(4) 0.019(4) -0.007(4)
Cl5 0.080(4) 0.091(4) 0.084(4) -0.001(3) 0.040(3) 0.006(3)
O5 0.035(4) 0.013(4) 0.027(4) -0.003(3) 0.016(4) 0.001(4)
N5 0.031(5) 0.021(5) 0.025(5) 0.002(4) 0.015(4) 0.004(4)
Cl6 0.072(3) 0.073(4) 0.134(5) -0.036(4) 0.051(3) -0.026(3)
O6 0.033(4) 0.016(4) 0.024(4) -0.002(3) 0.016(4) 0.001(3)
N6 0.025(5) 0.020(5) 0.017(4) 0.004(4) 0.010(4) -0.004(4)
Cl7 0.062(3) 0.107(5) 0.187(7) 0.098(5) 0.077(4) 0.032(3)
O7 0.043(6) 0.055(7) 0.049(6) 0.026(5) 0.025(5) 0.027(5)
N7 0.031(5) 0.016(5) 0.033(5) 0.008(4) 0.012(4) 0.007(4)
Cl8 0.083(4) 0.117(5) 0.054(3) 0.030(3) 0.006(3) -0.029(4)
O8 0.030(5) 0.035(5) 0.049(5) 0.000(4) 0.023(4) -0.004(4)
N8 0.033(5) 0.024(5) 0.017(4) -0.001(4) 0.010(4) 0.001(4)
O9 0.034(4) 0.014(4) 0.029(4) 0.008(4) 0.012(4) 0.004(4)
N9 0.025(5) 0.017(5) 0.040(6) 0.005(4) 0.019(5) 0.003(4)
O10 0.031(5) 0.025(5) 0.026(4) 0.000(4) 0.005(4) 0.006(4)
N10 0.027(5) 0.022(5) 0.025(5) 0.005(4) 0.010(4) 0.002(4)
O11 0.056(7) 0.112(11) 0.058(7) 0.040(7) 0.040(6) 0.025(7)
N11 0.043(6) 0.033(6) 0.043(6) 0.011(5) 0.019(5) 0.011(5)
O12 0.033(5) 0.032(5) 0.048(5) -0.009(4) 0.018(4) 0.003(4)
N12 0.032(5) 0.027(5) 0.026(5) -0.005(4) 0.010(4) -0.003(5)
O13 0.037(5) 0.021(4) 0.035(5) -0.001(4) 0.020(4) -0.007(4)
N13 0.025(5) 0.016(5) 0.026(5) 0.003(4) 0.015(4) 0.000(4)
C1 0.031(6) 0.008(5) 0.027(6) 0.000(4) 0.013(5) 0.000(5)
C2 0.027(6) 0.014(5) 0.026(6) -0.005(5) 0.017(5) -0.004(5)
C3 0.036(7) 0.013(5) 0.024(6) -0.009(5) 0.016(5) -0.005(5)
C4 0.028(6) 0.013(6) 0.034(6) -0.009(5) 0.017(5) 0.003(5)
C5 0.023(6) 0.025(6) 0.026(6) -0.002(5) 0.009(5) -0.004(5)
C6 0.014(5) 0.009(5) 0.031(6) -0.003(4) 0.010(5) -0.004(4)
C7 0.016(5) 0.015(5) 0.023(5) 0.008(5) 0.007(4) 0.003(4)
C8 0.019(5) 0.005(5) 0.017(5) -0.004(4) 0.004(4) -0.002(4)
C9 0.033(7) 0.016(6) 0.017(5) 0.001(4) 0.004(5) 0.004(5)
C10 0.027(6) 0.018(6) 0.028(6) -0.002(5) 0.009(5) 0.001(5)
C11 0.023(6) 0.015(6) 0.035(7) -0.004(5) 0.001(5) -0.001(5)
C12 0.014(5) 0.016(6) 0.019(5) -0.001(4) 0.005(4) -0.004(4)
C13 0.022(5) 0.008(5) 0.018(5) -0.006(4) 0.008(4) -0.008(4)
O14 0.027(4) 0.021(4) 0.024(4) -0.005(3) 0.013(3) -0.008(4)
N14 0.028(5) 0.017(5) 0.027(5) -0.003(4) 0.021(4) 0.001(4)
C14 0.022(6) 0.016(6) 0.014(5) 0.001(4) 0.003(4) 0.009(5)
O15 0.043(6) 0.030(5) 0.064(6) 0.002(5) 0.035(5) 0.011(5)
N15 0.027(5) 0.027(6) 0.034(5) -0.005(4) 0.011(4) -0.003(5)
O16 0.058(7) 0.075(8) 0.035(5) -0.005(6) 0.010(5) 0.017(6)
N16 0.040(6) 0.030(6) 0.043(6) 0.000(5) 0.030(5) -0.002(5)
C15 0.028(6) 0.016(6) 0.014(5) 0.005(4) 0.004(5) 0.012(5)
C16 0.026(6) 0.022(6) 0.017(5) 0.003(5) 0.007(5) 0.002(5)
C17 0.017(5) 0.029(7) 0.018(5) 0.001(5) 0.006(4) 0.002(5)
C18 0.020(6) 0.034(7) 0.020(6) -0.006(5) -0.001(5) 0.007(5)
C19 0.036(7) 0.020(6) 0.022(6) -0.002(5) 0.015(5) 0.003(5)
C20 0.018(5) 0.030(7) 0.019(5) 0.007(5) 0.005(5) 0.011(5)
C21 0.038(7) 0.013(6) 0.023(6) -0.010(5) 0.013(5) -0.005(5)
C22 0.048(8) 0.027(7) 0.026(6) -0.007(5) 0.020(6) 0.001(6)
C23 0.035(7) 0.028(7) 0.041(8) -0.003(6) 0.017(6) -0.001(6)
C24 0.048(8) 0.022(6) 0.027(6) -0.008(5) 0.011(6) -0.011(6)
C25 0.036(7) 0.012(5) 0.036(7) -0.003(5) 0.017(6) 0.000(5)
C26 0.055(9) 0.032(8) 0.072(11) 0.014(7) 0.050(9) 0.014(7)
C27 0.053(9) 0.031(8) 0.047(8) 0.002(7) 0.017(7) 0.019(7)
C28 0.041(8) 0.011(6) 0.073(10) 0.004(7) 0.020(8) 0.004(6)
C29 0.023(6) 0.027(7) 0.026(6) 0.002(5) 0.007(5) -0.001(5)
C30 0.026(6) 0.021(6) 0.029(6) 0.000(5) 0.003(5) 0.005(5)
C31 0.027(6) 0.030(7) 0.032(6) 0.004(6) 0.010(5) 0.003(6)
C32 0.025(6) 0.019(6) 0.035(7) 0.001(5) 0.008(5) 0.009(5)
C33 0.029(6) 0.026(7) 0.031(6) -0.007(5) 0.006(5) -0.004(5)
C34 0.039(8) 0.032(8) 0.036(7) -0.019(6) -0.006(6) 0.009(6)
C35 0.028(7) 0.028(7) 0.048(8) -0.006(6) 0.011(6) 0.003(6)
C36 0.063(10) 0.043(9) 0.033(7) -0.015(7) 0.021(7) 0.005(8)
C37 0.032(6) 0.020(5) 0.022(5) -0.003(5) 0.000(5) 0.002(5)
C38 0.026(5) 0.013(5) 0.035(6) -0.001(5) 0.014(5) 0.005(5)
C39 0.021(5) 0.013(5) 0.017(5) 0.003(4) 0.008(4) 0.002(4)
C40 0.022(6) 0.015(5) 0.029(6) 0.001(5) 0.011(5) -0.004(5)
C41 0.018(5) 0.017(6) 0.029(6) -0.003(5) 0.004(5) 0.003(5)
C42 0.021(6) 0.030(7) 0.036(7) 0.000(6) 0.016(5) 0.003(5)
C43 0.032(7) 0.030(7) 0.027(6) 0.000(5) 0.017(5) 0.002(6)
C44 0.034(7) 0.016(6) 0.025(6) -0.005(5) 0.013(5) 0.005(5)
C45 0.028(6) 0.026(7) 0.022(6) 0.004(5) 0.013(5) 0.002(5)
C46 0.028(6) 0.027(7) 0.032(6) 0.011(5) 0.016(5) 0.005(5)
C47 0.037(7) 0.027(7) 0.036(7) 0.006(6) 0.028(6) 0.009(6)
C48 0.031(7) 0.021(6) 0.035(7) 0.005(5) 0.018(6) 0.005(5)
C49 0.026(6) 0.027(6) 0.035(6) 0.016(5) 0.019(5) 0.010(5)
C50 0.027(6) 0.019(6) 0.025(6) 0.001(5) 0.014(5) -0.002(5)
C51 0.026(6) 0.008(5) 0.020(5) 0.008(4) 0.012(5) 0.007(4)
C52 0.028(6) 0.014(5) 0.019(5) 0.001(4) 0.006(5) 0.009(5)
C53 0.028(6) 0.014(6) 0.025(6) -0.001(5) 0.015(5) 0.003(5)
C54 0.047(8) 0.022(6) 0.011(5) -0.003(5) 0.006(5) 0.002(6)
C55 0.039(7) 0.025(7) 0.022(6) -0.008(5) 0.014(5) -0.001(6)
C56 0.029(6) 0.026(7) 0.018(5) -0.002(5) 0.011(5) -0.004(5)
C57 0.020(5) 0.018(6) 0.020(5) -0.001(5) 0.010(5) -0.001(5)
C58 0.013(5) 0.020(6) 0.024(6) 0.006(5) 0.001(4) -0.001(4)
C59 0.027(6) 0.018(6) 0.029(6) 0.005(5) 0.016(5) -0.002(5)
C60 0.041(8) 0.023(6) 0.024(6) 0.001(5) 0.008(6) 0.008(6)
C61 0.032(7) 0.038(8) 0.034(7) 0.003(6) 0.018(6) -0.017(6)
C62 0.055(9) 0.023(7) 0.029(6) 0.005(5) 0.018(6) -0.017(6)
C63 0.036(7) 0.018(6) 0.028(6) -0.003(5) 0.018(5) 0.000(5)
C64 0.052(9) 0.032(8) 0.034(7) -0.016(6) 0.016(7) 0.002(7)
C65 0.039(8) 0.031(8) 0.059(9) -0.016(7) 0.026(7) 0.003(6)
C66 0.080(12) 0.026(7) 0.051(9) -0.018(7) 0.043(9) -0.018(8)
C67 0.062(9) 0.021(6) 0.019(6) -0.002(5) 0.016(6) 0.004(6)
C68 0.077(12) 0.033(8) 0.029(7) -0.006(6) 0.012(8) -0.001(8)
C69 0.069(11) 0.022(7) 0.028(7) -0.003(6) 0.015(7) 0.010(7)
C70 0.054(10) 0.028(8) 0.082(12) -0.016(8) 0.034(9) 0.008(7)
C71 0.027(6) 0.019(6) 0.020(5) -0.003(5) 0.008(5) -0.004(5)
C72 0.044(7) 0.029(7) 0.023(6) 0.006(5) 0.015(5) 0.002(6)
C73 0.028(6) 0.019(6) 0.030(6) 0.002(5) 0.013(5) -0.003(5)
C74 0.032(7) 0.023(7) 0.037(7) 0.006(5) 0.019(6) 0.002(5)
C75 0.040(6) 0.021(6) 0.031(6) 0.010(5) 0.014(5) 0.004(5)
C76 0.036(6) 0.022(5) 0.015(4) -0.005(4) 0.009(4) 0.005(5)
C77 0.028(6) 0.026(7) 0.028(6) 0.001(5) 0.014(5) 0.000(5)
C78 0.018(6) 0.039(8) 0.021(6) 0.008(5) 0.007(5) 0.009(5)
C79 0.051(8) 0.017(6) 0.028(6) 0.005(5) 0.018(6) 0.013(6)
C80 0.030(7) 0.024(6) 0.029(6) 0.002(5) 0.017(5) -0.003(5)
C81 0.029(6) 0.023(6) 0.037(7) 0.002(5) 0.019(6) -0.002(5)
C82 0.033(7) 0.023(7) 0.031(6) -0.002(5) 0.018(6) -0.005(5)
C83 0.021(6) 0.026(7) 0.036(7) 0.013(6) 0.013(5) 0.002(5)
C84 0.029(7) 0.024(7) 0.027(6) -0.002(5) 0.010(5) 0.004(5)
C85 0.024(6) 0.028(7) 0.033(7) 0.006(6) 0.003(5) -0.004(5)
C86 0.033(7) 0.030(7) 0.035(7) 0.003(6) 0.005(6) 0.009(6)
C87 0.036(7) 0.021(6) 0.031(6) 0.010(5) 0.008(6) 0.000(6)
C88 0.035(7) 0.024(7) 0.034(7) 0.004(5) 0.014(6) 0.000(6)
C89 0.034(7) 0.024(6) 0.012(5) 0.001(5) 0.006(5) 0.001(5)
C90 0.045(7) 0.010(5) 0.024(6) 0.000(4) 0.018(6) 0.002(5)
C91 0.036(7) 0.025(7) 0.029(6) 0.004(5) 0.018(6) 0.005(6)
C92 0.041(7) 0.017(6) 0.032(7) 0.008(5) 0.015(6) -0.005(5)
C93 0.052(8) 0.022(7) 0.026(6) 0.002(5) 0.016(6) 0.009(6)
C94 0.038(7) 0.033(7) 0.016(5) -0.008(5) 0.010(5) 0.002(6)
C95 0.023(6) 0.029(7) 0.031(6) -0.003(5) 0.018(5) -0.002(5)
C96 0.032(7) 0.017(6) 0.027(6) -0.001(5) 0.016(5) -0.002(5)
C97 0.051(8) 0.024(7) 0.020(6) 0.000(5) 0.012(6) 0.016(6)
C98 0.057(9) 0.027(7) 0.030(7) -0.003(6) 0.026(7) 0.000(7)
C99 0.034(8) 0.061(11) 0.044(9) 0.000(8) 0.007(7) 0.017(8)
C100 0.095(14) 0.020(8) 0.048(9) 0.003(7) 0.016(9) 0.019(9)
C101 0.040(8) 0.020(6) 0.040(7) 0.003(6) 0.016(6) 0.007(6)
C102 0.053(9) 0.021(7) 0.043(7) 0.000(6) 0.013(7) 0.013(7)
C103 0.051(9) 0.031(8) 0.040(8) -0.007(6) 0.012(7) 0.012(7)
C104 0.040(8) 0.032(8) 0.048(8) -0.009(7) 0.017(7) -0.006(6)
C109 0.038(7) 0.024(7) 0.026(6) 0.001(5) 0.012(5) -0.002(6)
C110 0.048(8) 0.028(7) 0.031(7) 0.008(6) 0.006(6) 0.004(6)
C111 0.040(8) 0.030(7) 0.050(8) 0.010(6) 0.025(7) -0.001(6)
C112 0.035(7) 0.024(7) 0.033(7) 0.004(6) 0.008(6) 0.007(6)
C113 0.036(6) 0.043(7) 0.037(6) 0.020(6) 0.020(5) 0.012(6)
C114 0.033(6) 0.011(5) 0.021(5) -0.006(4) 0.006(5) -0.005(5)
C115 0.026(6) 0.025(6) 0.024(6) 0.007(5) 0.015(5) 0.007(5)
C116 0.015(5) 0.022(6) 0.026(6) -0.007(5) 0.010(5) -0.004(5)
C117 0.026(6) 0.019(6) 0.028(6) -0.001(5) 0.011(5) 0.006(5)
C118 0.028(6) 0.015(6) 0.029(6) 0.006(5) 0.012(5) 0.006(5)
C119 0.028(6) 0.022(6) 0.027(6) 0.005(5) 0.013(5) 0.000(5)
C120 0.033(7) 0.009(5) 0.031(6) 0.002(5) 0.020(5) -0.001(5)
C121 0.032(6) 0.016(6) 0.030(6) -0.003(5) 0.016(5) -0.003(5)
C122 0.032(6) 0.018(6) 0.022(5) -0.009(5) 0.019(5) -0.003(5)
C123 0.035(7) 0.020(6) 0.022(5) 0.004(5) 0.019(5) 0.002(5)
C124 0.040(7) 0.017(6) 0.025(6) 0.005(5) 0.016(6) -0.001(5)
C125 0.035(7) 0.016(6) 0.024(6) 0.001(5) 0.019(5) 0.003(5)
C126 0.032(6) 0.020(6) 0.031(6) 0.000(5) 0.024(5) 0.000(5)
C127 0.026(6) 0.018(6) 0.019(5) -0.001(4) 0.015(5) 0.000(5)
C128 0.027(6) 0.024(6) 0.026(6) -0.006(5) 0.015(5) 0.001(5)
C129 0.030(6) 0.018(6) 0.015(5) 0.000(5) 0.010(5) -0.001(5)
C130 0.031(6) 0.016(6) 0.021(5) -0.002(5) 0.010(5) 0.000(5)
C131 0.032(6) 0.023(7) 0.024(6) 0.004(5) 0.014(5) -0.005(5)
C132 0.025(6) 0.026(7) 0.033(7) -0.012(5) 0.017(5) -0.007(5)
C133 0.034(7) 0.021(6) 0.031(6) -0.004(5) 0.021(6) -0.008(5)
C134 0.029(6) 0.019(6) 0.018(5) 0.002(5) 0.007(5) 0.002(5)
C135 0.026(6) 0.014(6) 0.033(6) -0.005(5) 0.016(5) -0.004(5)
C136 0.030(7) 0.025(7) 0.044(8) 0.001(6) 0.020(6) 0.010(5)
C137 0.029(6) 0.031(7) 0.028(6) -0.001(5) 0.011(5) 0.002(6)
C138 0.047(8) 0.021(6) 0.026(6) -0.004(5) 0.011(6) -0.004(6)
C139 0.042(8) 0.014(6) 0.047(8) 0.010(6) 0.023(7) 0.001(5)
C140 0.16(2) 0.022(8) 0.096(16) 0.004(9) 0.087(17) -0.005(11)
C141 0.057(11) 0.063(13) 0.111(17) 0.047(12) 0.047(12) 0.005(10)
C142 0.070(13) 0.074(14) 0.062(12) 0.032(11) 0.001(10) -0.017(11)
C143 0.037(7) 0.016(6) 0.026(6) 0.000(5) 0.018(5) -0.009(5)
C144 0.071(11) 0.042(9) 0.030(7) 0.005(7) 0.020(8) -0.009(8)
C145 0.044(8) 0.040(8) 0.041(8) -0.007(6) 0.030(7) -0.008(7)
C146 0.042(7) 0.016(6) 0.032(6) 0.006(5) 0.017(6) -0.008(5)
C147 0.042(7) 0.018(6) 0.037(7) -0.004(6) 0.024(6) 0.000(6)
C148 0.052(9) 0.026(7) 0.060(9) -0.007(7) 0.031(8) 0.012(7)
C149 0.074(10) 0.026(7) 0.047(8) -0.005(6) 0.044(8) -0.003(7)
C150 0.036(7) 0.043(8) 0.028(6) -0.013(6) 0.013(6) -0.010(6)
C151 0.035(6) 0.021(5) 0.035(6) -0.004(5) 0.025(5) -0.002(5)
C152 0.043(6) 0.028(6) 0.029(5) 0.001(5) 0.025(5) -0.003(5)
C153 0.095(13) 0.082(11) 0.066(12) -0.002(9) 0.018(10) 0.019(9)
C154 0.115(14) 0.073(12) 0.052(10) 0.023(9) 0.025(10) -0.003(11)
C155 0.055(9) 0.077(12) 0.108(13) -0.017(10) 0.053(9) -0.015(9)
C156 0.070(11) 0.117(14) 0.086(12) 0.052(11) 0.018(10) -0.038(11)
C1A5 0.036(8) 0.025(8) 0.037(8) -0.005(7) 0.013(7) -0.007(7)
C1A6 0.048(12) 0.036(11) 0.030(10) -0.003(8) 0.008(9) -0.018(10)
C1A7 0.059(12) 0.042(12) 0.045(11) -0.016(10) 0.026(9) -0.024(10)
C1A8 0.046(12) 0.031(11) 0.068(14) -0.027(11) 0.016(10) 0.003(10)
C1B5 0.044(11) 0.028(10) 0.040(11) -0.004(10) 0.009(10) -0.007(10)
C1B6 0.057(17) 0.041(16) 0.041(15) -0.010(14) 0.017(15) -0.019(16)
C1B7 0.060(17) 0.041(16) 0.052(16) -0.015(14) 0.027(14) -0.009(15)
C1B8 0.064(19) 0.032(16) 0.060(19) 0.004(16) -0.008(17) -0.010(16)

loop_
_atom_type_symbol
_atom_type_description
_atom_type_scat_dispersion_real
_atom_type_scat_dispersion_imag
_atom_type_scat_source
C C 0.0181 0.0091 'International Tables Vol C Tables 4.2.6.8 and 6.1.1.4'
H H 0.0000 0.0000 'International Tables Vol C Tables 4.2.6.8 and 6.1.1.4'
N N 0.0311 0.0180 'International Tables Vol C Tables 4.2.6.8 and 6.1.1.4'
O O 0.0492 0.0322 'International Tables Vol C Tables 4.2.6.8 and 6.1.1.4'
Mn Mn -0.5299 2.8052 'International Tables Vol C Tables 4.2.6.8 and 6.1.1.4'
Cl Cl 0.3639 0.7018 'International Tables Vol C Tables 4.2.6.8 and 6.1.1.4'

loop_
_geom_angle_atom_site_label_1
_geom_angle_atom_site_label_2
_geom_angle_atom_site_label_3
_geom_angle
O2 Mn1 O1 93.6(4)
O2 Mn1 N4 92.6(4)
O1 Mn1 N4 91.6(4)
O2 Mn1 N3 91.3(4)
O1 Mn1 N3 90.8(4)
N4 Mn1 N3 175.3(4)
O2 Mn1 N1 173.9(4)
O1 Mn1 N1 92.1(4)
N4 Mn1 N1 89.3(4)
N3 Mn1 N1 86.5(4)
O2 Mn1 N2 91.2(4)
O1 Mn1 N2 175.1(4)
N4 Mn1 N2 87.5(4)
N3 Mn1 N2 89.8(4)
N1 Mn1 N2 83.1(4)
C1 O1 Mn1 129.0(7)
C7 N1 C8 123.0(9)
C7 N1 Mn1 124.8(8)
C8 N1 Mn1 112.1(6)
O6 Mn2 O5 95.9(4)
O6 Mn2 N7 90.6(4)
O5 Mn2 N7 92.0(4)
O6 Mn2 N8 91.3(4)
O5 Mn2 N8 91.3(4)
N7 Mn2 N8 176.0(4)
O6 Mn2 N6 91.2(4)
O5 Mn2 N6 172.9(4)
N7 Mn2 N6 87.0(4)
N8 Mn2 N6 89.4(4)
O6 Mn2 N5 173.8(4)
O5 Mn2 N5 90.3(4)
N7 Mn2 N5 89.8(4)
N8 Mn2 N5 87.9(4)
N6 Mn2 N5 82.7(4)
C20 O2 Mn1 128.7(7)
C14 N2 C13 122.2(10)
C14 N2 Mn1 125.0(8)
C13 N2 Mn1 112.6(7)
O10 Mn3 O9 95.1(4)
O10 Mn3 N12 92.8(4)
O9 Mn3 N12 92.2(4)
O10 Mn3 N11 90.5(5)
O9 Mn3 N11 92.6(5)
N12 Mn3 N11 173.9(5)
O10 Mn3 N9 173.7(4)
O9 Mn3 N9 91.1(4)
N12 Mn3 N9 87.2(4)
N11 Mn3 N9 88.9(5)
O10 Mn3 N10 92.1(4)
O9 Mn3 N10 172.8(4)
N12 Mn3 N10 88.3(5)
N11 Mn3 N10 86.4(5)
N9 Mn3 N10 81.7(4)
C37 N3 Mn1 127.6(9)
O13 Mn4 O14 94.0(4)
O13 Mn4 N15 92.6(5)
O14 Mn4 N15 92.1(4)
O13 Mn4 N16 90.3(5)
O14 Mn4 N16 91.0(4)
N15 Mn4 N16 175.5(5)
O13 Mn4 N13 92.5(4)
O14 Mn4 N13 173.2(4)
N15 Mn4 N13 89.5(4)
N16 Mn4 N13 87.1(4)
O13 Mn4 N14 174.7(4)
O14 Mn4 N14 91.1(4)
N15 Mn4 N14 88.3(4)
N16 Mn4 N14 88.4(4)
N13 Mn4 N14 82.3(4)
C38 N4 Mn1 138.6(9)
C39 O5 Mn2 128.5(7)
C45 N5 C46 124.1(10)
C45 N5 Mn2 123.1(9)
C46 N5 Mn2 112.0(7)
C58 O6 Mn2 126.4(7)
C52 N6 C51 124.0(10)
C52 N6 Mn2 124.6(8)
C51 N6 Mn2 111.3(7)
C75 N7 Mn2 131.1(10)
C76 N8 Mn2 130.6(9)
C77 O9 Mn3 127.0(7)
C83 N9 C84 121.9(10)
C83 N9 Mn3 123.9(9)
C84 N9 Mn3 113.9(8)
C96 O10 Mn3 127.6(8)
C90 N10 C89 121.3(10)
C90 N10 Mn3 124.9(9)
C89 N10 Mn3 113.6(7)
C113 N11 Mn3 147.9(12)
C114 N12 Mn3 132.5(9)
C115 O13 Mn4 128.4(8)
C121 N13 C122 123.1(9)
C121 N13 Mn4 123.2(8)
C122 N13 Mn4 113.7(7)
O1 C1 C2 120.1(10)
O1 C1 C6 121.9(9)
C2 C1 C6 117.9(9)
C3 C2 C1 118.7(10)
C3 C2 C21 121.0(9)
C1 C2 C21 120.2(9)
C2 C3 C4 124.4(10)
C2 C3 H3 117.8
C4 C3 H3 117.8
C5 C4 C3 116.3(10)
C5 C4 C25 122.1(10)
C3 C4 C25 121.5(9)
C4 C5 C6 122.3(10)
C4 C5 H5 118.8
C6 C5 H5 118.8
C5 C6 C1 120.0(9)
C5 C6 C7 117.2(9)
C1 C6 C7 122.4(9)
N1 C7 C6 125.9(10)
N1 C7 H7 117.0
C6 C7 H7 117.0
N1 C8 C9 115.4(8)
N1 C8 C13 106.6(8)
C9 C8 C13 110.2(8)
N1 C8 H8 108.1
C9 C8 H8 108.1
C13 C8 H8 108.1
C10 C9 C8 108.6(9)
C10 C9 H9A 110.0
C8 C9 H9A 110.0
C10 C9 H9B 110.0
C8 C9 H9B 110.0
H9A C9 H9B 108.3
C9 C10 C11 112.7(9)
C9 C10 H10A 109.0
C11 C10 H10A 109.0
C9 C10 H10B 109.0
C11 C10 H10B 109.0
H10A C10 H10B 107.8
C10 C11 C12 110.0(9)
C10 C11 H11A 109.7
C12 C11 H11A 109.7
C10 C11 H11B 109.7
C12 C11 H11B 109.7
H11A C11 H11B 108.2
C13 C12 C11 109.5(9)
C13 C12 H12A 109.8
C11 C12 H12A 109.8
C13 C12 H12B 109.8
C11 C12 H12B 109.8
H12A C12 H12B 108.2
N2 C13 C12 116.1(9)
N2 C13 C8 105.7(8)
C12 C13 C8 110.8(8)
N2 C13 H13 108.0
C12 C13 H13 108.0
C8 C13 H13 108.0
C134 O14 Mn4 129.5(7)
C128 N14 C127 123.1(10)
C128 N14 Mn4 124.6(8)
C127 N14 Mn4 112.1(7)
N2 C14 C15 124.9(11)
N2 C14 H14 117.5
C15 C14 H14 117.5
C151 N15 Mn4 137.1(10)
C152 N16 Mn4 129.6(10)
C16 C15 C20 121.5(10)
C16 C15 C14 115.7(10)
C20 C15 C14 122.6(9)
C17 C16 C15 119.8(10)
C17 C16 H16 120.1
C15 C16 H16 120.1
C18 C17 C16 117.2(10)
C18 C17 C29 120.5(9)
C16 C17 C29 122.2(10)
C19 C18 C17 126.2(10)
C19 C18 H18 116.9
C17 C18 H18 116.9
C18 C19 C20 116.4(10)
C18 C19 C33 122.3(10)
C20 C19 C33 121.3(10)
O2 C20 C15 122.4(9)
O2 C20 C19 118.7(10)
C15 C20 C19 118.8(10)
C2 C21 C24 111.8(10)
C2 C21 C23 108.6(9)
C24 C21 C23 107.8(11)
C2 C21 C22 111.1(10)
C24 C21 C22 106.4(9)
C23 C21 C22 111.1(11)
C21 C22 H22A 109.5
C21 C22 H22B 109.5
H22A C22 H22B 109.5
C21 C22 H22C 109.5
H22A C22 H22C 109.5
H22B C22 H22C 109.5
C21 C23 H23A 109.5
C21 C23 H23B 109.5
H23A C23 H23B 109.5
C21 C23 H23C 109.5
H23A C23 H23C 109.5
H23B C23 H23C 109.5
C21 C24 H24A 109.5
C21 C24 H24B 109.5
H24A C24 H24B 109.5
C21 C24 H24C 109.5
H24A C24 H24C 109.5
H24B C24 H24C 109.5
C4 C25 C26 107.5(10)
C4 C25 C28 112.0(10)
C26 C25 C28 110.0(12)
C4 C25 C27 112.0(10)
C26 C25 C27 108.7(11)
C28 C25 C27 106.6(11)
C25 C26 H26A 109.5
C25 C26 H26B 109.5
H26A C26 H26B 109.5
C25 C26 H26C 109.5
H26A C26 H26C 109.5
H26B C26 H26C 109.5
C25 C27 H27A 109.5
C25 C27 H27B 109.5
H27A C27 H27B 109.5
C25 C27 H27C 109.5
H27A C27 H27C 109.5
H27B C27 H27C 109.5
C25 C28 H28A 109.5
C25 C28 H28B 109.5
H28A C28 H28B 109.5
C25 C28 H28C 109.5
H28A C28 H28C 109.5
H28B C28 H28C 109.5
C30 C29 C17 111.5(9)
C30 C29 C31 109.8(10)
C17 C29 C31 109.1(10)
C30 C29 C32 108.6(10)
C17 C29 C32 107.3(9)
C31 C29 C32 110.6(10)
C29 C30 H30A 109.5
C29 C30 H30B 109.5
H30A C30 H30B 109.5
C29 C30 H30C 109.5
H30A C30 H30C 109.5
H30B C30 H30C 109.5
C29 C31 H31A 109.5
C29 C31 H31B 109.5
H31A C31 H31B 109.5
C29 C31 H31C 109.5
H31A C31 H31C 109.5
H31B C31 H31C 109.5
C29 C32 H32A 109.5
C29 C32 H32B 109.5
H32A C32 H32B 109.5
C29 C32 H32C 109.5
H32A C32 H32C 109.5
H32B C32 H32C 109.5
C19 C33 C35 110.7(10)
C19 C33 C34 111.5(10)
C35 C33 C34 108.9(12)
C19 C33 C36 109.5(10)
C35 C33 C36 109.6(12)
C34 C33 C36 106.6(11)
C33 C34 H34A 109.5
C33 C34 H34B 109.5
H34A C34 H34B 109.5
C33 C34 H34C 109.5
H34A C34 H34C 109.5
H34B C34 H34C 109.5
C33 C35 H35A 109.5
C33 C35 H35B 109.5
H35A C35 H35B 109.5
C33 C35 H35C 109.5
H35A C35 H35C 109.5
H35B C35 H35C 109.5
C33 C36 H36A 109.5
C33 C36 H36B 109.5
H36A C36 H36B 109.5
C33 C36 H36C 109.5
H36A C36 H36C 109.5
H36B C36 H36C 109.5
N3 C37 O3 176.6(15)
N4 C38 O4 175.9(14)
O5 C39 C40 121.7(9)
O5 C39 C44 120.5(9)
C40 C39 C44 117.7(9)
C41 C40 C39 118.0(10)
C41 C40 C59 122.2(10)
C39 C40 C59 119.7(9)
C40 C41 C42 125.7(11)
C40 C41 H41 117.2
C42 C41 H41 117.2
C43 C42 C41 116.1(10)
C43 C42 C63 119.8(10)
C41 C42 C63 124.1(10)
C42 C43 C44 121.2(10)
C42 C43 H43 119.4
C44 C43 H43 119.4
C43 C44 C39 121.1(10)
C43 C44 C45 116.2(10)
C39 C44 C45 122.7(9)
N5 C45 C44 126.1(10)
N5 C45 H45 117.0
C44 C45 H45 117.0
N5 C46 C51 105.6(9)
N5 C46 C47 115.0(10)
C51 C46 C47 111.6(9)
N5 C46 H46 108.1
C51 C46 H46 108.1
C47 C46 H46 108.1
C48 C47 C46 109.4(10)
C48 C47 H47A 109.8
C46 C47 H47A 109.8
C48 C47 H47B 109.8
C46 C47 H47B 109.8
H47A C47 H47B 108.2
C49 C48 C47 111.5(10)
C49 C48 H48A 109.3
C47 C48 H48A 109.3
C49 C48 H48B 109.3
C47 C48 H48B 109.3
H48A C48 H48B 108.0
C48 C49 C50 111.1(9)
C48 C49 H49A 109.4
C50 C49 H49A 109.4
C48 C49 H49B 109.4
C50 C49 H49B 109.4
H49A C49 H49B 108.0
C51 C50 C49 109.0(9)
C51 C50 H50A 109.9
C49 C50 H50A 109.9
C51 C50 H50B 109.9
C49 C50 H50B 109.9
H50A C50 H50B 108.3
N6 C51 C46 105.7(8)
N6 C51 C50 115.7(9)
C46 C51 C50 111.4(9)
N6 C51 H51 107.9
C46 C51 H51 107.9
C50 C51 H51 107.9
N6 C52 C53 125.5(11)
N6 C52 H52 117.3
C53 C52 H52 117.3
C54 C53 C58 119.8(10)
C54 C53 C52 117.7(10)
C58 C53 C52 122.5(10)
C55 C54 C53 121.7(11)
C55 C54 H54 119.1
C53 C54 H54 119.1
C56 C55 C54 116.1(10)
C56 C55 C67 120.5(9)
C54 C55 C67 123.3(10)
C57 C56 C55 125.5(10)
C57 C56 H56 117.2
C55 C56 H56 117.2
C56 C57 C58 117.3(10)
C56 C57 C71 121.4(9)
C58 C57 C71 121.3(9)
O6 C58 C57 118.7(9)
O6 C58 C53 121.8(9)
C57 C58 C53 119.5(10)
C61 C59 C40 110.9(10)
C61 C59 C60 110.7(10)
C40 C59 C60 109.6(9)
C61 C59 C62 108.3(11)
C40 C59 C62 111.5(10)
C60 C59 C62 105.9(10)
C59 C60 H60A 109.5
C59 C60 H60B 109.5
H60A C60 H60B 109.5
C59 C60 H60C 109.5
H60A C60 H60C 109.5
H60B C60 H60C 109.5
C59 C61 H61A 109.5
C59 C61 H61B 109.5
H61A C61 H61B 109.5
C59 C61 H61C 109.5
H61A C61 H61C 109.5
H61B C61 H61C 109.5
C59 C62 H62A 109.5
C59 C62 H62B 109.5
H62A C62 H62B 109.5
C59 C62 H62C 109.5
H62A C62 H62C 109.5
H62B C62 H62C 109.5
C42 C63 C65 109.2(10)
C42 C63 C66 111.7(10)
C65 C63 C66 106.2(12)
C42 C63 C64 111.6(10)
C65 C63 C64 110.0(11)
C66 C63 C64 107.9(11)
C63 C64 H64A 109.5
C63 C64 H64B 109.5
H64A C64 H64B 109.5
C63 C64 H64C 109.5
H64A C64 H64C 109.5
H64B C64 H64C 109.5
C63 C65 H65A 109.5
C63 C65 H65B 109.5
H65A C65 H65B 109.5
C63 C65 H65C 109.5
H65A C65 H65C 109.5
H65B C65 H65C 109.5
C63 C66 H66A 109.5
C63 C66 H66B 109.5
H66A C66 H66B 109.5
C63 C66 H66C 109.5
H66A C66 H66C 109.5
H66B C66 H66C 109.5
C68 C67 C69 111.2(12)
C68 C67 C70 109.0(14)
C69 C67 C70 107.8(13)
C68 C67 C55 111.8(10)
C69 C67 C55 108.3(11)
C70 C67 C55 108.6(11)
C67 C68 H68A 109.5
C67 C68 H68B 109.5
H68A C68 H68B 109.5
C67 C68 H68C 109.5
H68A C68 H68C 109.5
H68B C68 H68C 109.5
C67 C69 H69A 109.5
C67 C69 H69B 109.5
H69A C69 H69B 109.5
C67 C69 H69C 109.5
H69A C69 H69C 109.5
H69B C69 H69C 109.5
C67 C70 H70A 109.5
C67 C70 H70B 109.5
H70A C70 H70B 109.5
C67 C70 H70C 109.5
H70A C70 H70C 109.5
H70B C70 H70C 109.5
C74 C71 C73 109.6(10)
C74 C71 C72 108.9(10)
C73 C71 C72 106.9(10)
C74 C71 C57 110.4(9)
C73 C71 C57 110.1(9)
C72 C71 C57 110.9(10)
C71 C72 H72A 109.5
C71 C72 H72B 109.5
H72A C72 H72B 109.5
C71 C72 H72C 109.5
H72A C72 H72C 109.5
H72B C72 H72C 109.5
C71 C73 H73A 109.5
C71 C73 H73B 109.5
H73A C73 H73B 109.5
C71 C73 H73C 109.5
H73A C73 H73C 109.5
H73B C73 H73C 109.5
C71 C74 H74A 109.5
C71 C74 H74B 109.5
H74A C74 H74B 109.5
C71 C74 H74C 109.5
H74A C74 H74C 109.5
H74B C74 H74C 109.5
N7 C75 O7 177.9(16)
N8 C76 O8 175.7(13)
O9 C77 C78 121.0(10)
O9 C77 C82 121.7(10)
C78 C77 C82 117.3(10)
C79 C78 C77 118.4(10)
C79 C78 C97 121.9(10)
C77 C78 C97 119.7(10)
C78 C79 C80 124.6(10)
C78 C79 H79 117.7
C80 C79 H79 117.7
C81 C80 C79 117.7(11)
C81 C80 C101 119.8(10)
C79 C80 C101 122.5(10)
C80 C81 C82 119.5(11)
C80 C81 H81 120.2
C82 C81 H81 120.2
C81 C82 C77 122.5(11)
C81 C82 C83 114.7(10)
C77 C82 C83 122.7(11)
N9 C83 C82 124.5(11)
N9 C83 H83 117.8
C82 C83 H83 117.8
N9 C84 C89 105.6(9)
N9 C84 C85 116.1(10)
C89 C84 C85 111.6(10)
N9 C84 H84 107.7
C89 C84 H84 107.7
C85 C84 H84 107.7
C86 C85 C84 109.2(10)
C86 C85 H85A 109.8
C84 C85 H85A 109.8
C86 C85 H85B 109.8
C84 C85 H85B 109.8
H85A C85 H85B 108.3
C87 C86 C85 112.9(10)
C87 C86 H86A 109.0
C85 C86 H86A 109.0
C87 C86 H86B 109.0
C85 C86 H86B 109.0
H86A C86 H86B 107.8
C86 C87 C88 111.9(10)
C86 C87 H87A 109.2
C88 C87 H87A 109.2
C86 C87 H87B 109.2
C88 C87 H87B 109.2
H87A C87 H87B 107.9
C89 C88 C87 108.0(10)
C89 C88 H88A 110.1
C87 C88 H88A 110.1
C89 C88 H88B 110.1
C87 C88 H88B 110.1
H88A C88 H88B 108.4
N10 C89 C84 105.3(9)
N10 C89 C88 116.8(10)
C84 C89 C88 111.6(10)
N10 C89 H89 107.6
C84 C89 H89 107.6
C88 C89 H89 107.6
N10 C90 C91 124.0(11)
N10 C90 H90 118.0
C91 C90 H90 118.0
C92 C91 C96 119.9(10)
C92 C91 C90 116.0(10)
C96 C91 C90 124.1(11)
C93 C92 C91 122.6(11)
C93 C92 H92 118.7
C91 C92 H92 118.7
C92 C93 C94 115.1(11)
C92 C93 C1B5 123.8(18)
C94 C93 C1B5 121.1(18)
C92 C93 C1A5 120.0(13)
C94 C93 C1A5 124.9(13)
C95 C94 C93 126.6(11)
C95 C94 H94 116.7
C93 C94 H94 116.7
C94 C95 C96 117.1(10)
C94 C95 C109 122.6(10)
C96 C95 C109 120.3(10)
O10 C96 C95 120.4(10)
O10 C96 C91 120.8(10)
C95 C96 C91 118.8(10)
C99 C97 C100 109.0(14)
C99 C97 C98 110.6(12)
C100 C97 C98 105.2(12)
C99 C97 C78 109.1(10)
C100 C97 C78 111.9(11)
C98 C97 C78 111.0(11)
C97 C98 H98A 109.5
C97 C98 H98B 109.5
H98A C98 H98B 109.5
C97 C98 H98C 109.5
H98A C98 H98C 109.5
H98B C98 H98C 109.5
C97 C99 H99A 109.5
C97 C99 H99B 109.5
H99A C99 H99B 109.5
C97 C99 H99C 109.5
H99A C99 H99C 109.5
H99B C99 H99C 109.5
C97 C100 H10T 109.5
C97 C100 H10U 109.5
H10T C100 H10U 109.5
C97 C100 H10V 109.5
H10T C100 H10V 109.5
H10U C100 H10V 109.5
C104 C101 C102 109.6(12)
C104 C101 C103 109.5(12)
C102 C101 C103 107.4(11)
C104 C101 C80 107.4(11)
C102 C101 C80 112.5(11)
C103 C101 C80 110.4(10)
C101 C102 H10Q 109.5
C101 C102 H10R 109.5
H10Q C102 H10R 109.5
C101 C102 H10S 109.5
H10Q C102 H10S 109.5
H10R C102 H10S 109.5
C101 C103 H10N 109.5
C101 C103 H10O 109.5
H10N C103 H10O 109.5
C101 C103 H10P 109.5
H10N C103 H10P 109.5
H10O C103 H10P 109.5
C101 C104 H10K 109.5
C101 C104 H10L 109.5
H10K C104 H10L 109.5
C101 C104 H10M 109.5
H10K C104 H10M 109.5
H10L C104 H10M 109.5
C110 C109 C95 112.1(10)
C110 C109 C112 107.0(11)
C95 C109 C112 111.1(10)
C110 C109 C111 107.4(11)
C95 C109 C111 109.2(10)
C112 C109 C111 110.1(11)
C109 C110 H11I 109.5
C109 C110 H11J 109.5
H11I C110 H11J 109.5
C109 C110 H11K 109.5
H11I C110 H11K 109.5
H11J C110 H11K 109.5
C109 C111 H11F 109.5
C109 C111 H11G 109.5
H11F C111 H11G 109.5
C109 C111 H11H 109.5
H11F C111 H11H 109.5
H11G C111 H11H 109.5
C109 C112 H11C 109.5
C109 C112 H11D 109.5
H11C C112 H11D 109.5
C109 C112 H11E 109.5
H11C C112 H11E 109.5
H11D C112 H11E 109.5
N11 C113 O11 172.2(16)
O12 C114 N12 174.0(13)
O13 C115 C116 117.8(10)
O13 C115 C120 121.3(11)
C116 C115 C120 120.8(10)
C117 C116 C115 116.5(10)
C117 C116 C135 120.5(10)
C115 C116 C135 122.9(10)
C116 C117 C118 124.3(10)
C116 C117 H117 117.8
C118 C117 H117 117.8
C119 C118 C117 116.4(10)
C119 C118 C139 120.9(10)
C117 C118 C139 122.7(10)
C118 C119 C120 122.4(11)
C118 C119 H119 118.8
C120 C119 H119 118.8
C119 C120 C115 119.3(10)
C119 C120 C121 117.5(10)
C115 C120 C121 123.0(10)
N13 C121 C120 126.8(11)
N13 C121 H121 116.6
C120 C121 H121 116.6
N13 C122 C127 106.6(8)
N13 C122 C123 116.1(9)
C127 C122 C123 111.2(8)
N13 C122 H122 107.5
C127 C122 H122 107.5
C123 C122 H122 107.5
C124 C123 C122 109.2(9)
C124 C123 H12I 109.8
C122 C123 H12I 109.8
C124 C123 H12J 109.8
C122 C123 H12J 109.8
H12I C123 H12J 108.3
C125 C124 C123 112.9(9)
C125 C124 H12G 109.0
C123 C124 H12G 109.0
C125 C124 H12H 109.0
C123 C124 H12H 109.0
H12G C124 H12H 107.8
C124 C125 C126 111.1(9)
C124 C125 H12E 109.4
C126 C125 H12E 109.4
C124 C125 H12F 109.4
C126 C125 H12F 109.4
H12E C125 H12F 108.0
C127 C126 C125 108.9(9)
C127 C126 H12C 109.9
C125 C126 H12C 109.9
C127 C126 H12D 109.9
C125 C126 H12D 109.9
H12C C126 H12D 108.3
N14 C127 C122 106.6(8)
N14 C127 C126 115.6(9)
C122 C127 C126 110.7(9)
N14 C127 H127 107.9
C122 C127 H127 107.9
C126 C127 H127 107.9
N14 C128 C129 125.8(11)
N14 C128 H128 117.1
C129 C128 H128 117.1
C130 C129 C134 120.5(9)
C130 C129 C128 116.7(10)
C134 C129 C128 122.7(10)
C129 C130 C131 121.5(10)
C129 C130 H130 119.3
C131 C130 H130 119.3
C130 C131 C132 116.8(10)
C130 C131 C143 123.8(10)
C132 C131 C143 119.3(9)
C133 C132 C131 124.6(10)
C133 C132 H132 117.7
C131 C132 H132 117.7
C132 C133 C134 118.0(10)
C132 C133 C147 122.5(9)
C134 C133 C147 119.5(9)
O14 C134 C133 119.8(9)
O14 C134 C129 121.4(9)
C133 C134 C129 118.5(10)
C137 C135 C136 109.1(10)
C137 C135 C138 108.1(10)
C136 C135 C138 107.6(10)
C137 C135 C116 109.8(9)
C136 C135 C116 109.0(10)
C138 C135 C116 113.2(10)
C135 C136 H13A 109.5
C135 C136 H13B 109.5
H13A C136 H13B 109.5
C135 C136 H13C 109.5
H13A C136 H13C 109.5
H13B C136 H13C 109.5
C135 C137 H13G 109.5
C135 C137 H13H 109.5
H13G C137 H13H 109.5
C135 C137 H13I 109.5
H13G C137 H13I 109.5
H13H C137 H13I 109.5
C135 C138 H13D 109.5
C135 C138 H13E 109.5
H13D C138 H13E 109.5
C135 C138 H13F 109.5
H13D C138 H13F 109.5
H13E C138 H13F 109.5
C141 C139 C142 107.6(17)
C141 C139 C140 108.4(17)
C142 C139 C140 110.2(16)
C141 C139 C118 108.4(11)
C142 C139 C118 109.4(12)
C140 C139 C118 112.7(11)
C139 C140 H14A 109.5
C139 C140 H14B 109.5
H14A C140 H14B 109.5
C139 C140 H14C 109.5
H14A C140 H14C 109.5
H14B C140 H14C 109.5
C139 C141 H14V 109.5
C139 C141 H14W 109.5
H14V C141 H14W 109.5
C139 C141 H14X 109.5
H14V C141 H14X 109.5
H14W C141 H14X 109.5
C139 C142 H14M 109.5
C139 C142 H14N 109.5
H14M C142 H14N 109.5
C139 C142 H14O 109.5
H14M C142 H14O 109.5
H14N C142 H14O 109.5
C146 C143 C131 112.5(9)
C146 C143 C144 107.6(11)
C131 C143 C144 109.5(10)
C146 C143 C145 110.5(11)
C131 C143 C145 108.7(10)
C144 C143 C145 107.9(11)
C143 C144 H14G 109.5
C143 C144 H14H 109.5
H14G C144 H14H 109.5
C143 C144 H14I 109.5
H14G C144 H14I 109.5
H14H C144 H14I 109.5
C143 C145 H14J 109.5
C143 C145 H14K 109.5
H14J C145 H14K 109.5
C143 C145 H14L 109.5
H14J C145 H14L 109.5
H14K C145 H14L 109.5
C143 C146 H14D 109.5
C143 C146 H14E 109.5
H14D C146 H14E 109.5
C143 C146 H14F 109.5
H14D C146 H14F 109.5
H14E C146 H14F 109.5
C133 C147 C148 110.7(10)
C133 C147 C149 110.0(10)
C148 C147 C149 108.3(11)
C133 C147 C150 109.9(10)
C148 C147 C150 111.9(12)
C149 C147 C150 105.9(11)
C147 C148 H14P 109.5
C147 C148 H14Q 109.5
H14P C148 H14Q 109.5
C147 C148 H14R 109.5
H14P C148 H14R 109.5
H14Q C148 H14R 109.5
C147 C149 H14S 109.5
C147 C149 H14T 109.5
H14S C149 H14T 109.5
C147 C149 H14U 109.5
H14S C149 H14U 109.5
H14T C149 H14U 109.5
C147 C150 H15C 109.5
C147 C150 H15D 109.5
H15C C150 H15D 109.5
C147 C150 H15E 109.5
H15C C150 H15E 109.5
H15D C150 H15E 109.5
N15 C151 O15 176.3(15)
N16 C152 O16 175.0(15)
Cl1 C153 Cl2 109.2(14)
Cl1 C153 H15F 109.8
Cl2 C153 H15F 109.8
Cl1 C153 H15G 109.8
Cl2 C153 H15G 109.8
H15F C153 H15G 108.3
Cl3 C154 Cl4 112.3(12)
Cl3 C154 H15A 109.1
Cl4 C154 H15A 109.1
Cl3 C154 H15B 109.1
Cl4 C154 H15B 109.1
H15A C154 H15B 107.9
Cl5 C155 Cl6 110.5(12)
Cl5 C155 H15H 109.6
Cl6 C155 H15H 109.6
Cl5 C155 H15I 109.6
Cl6 C155 H15I 109.6
H15H C155 H15I 108.1
Cl8 C156 Cl7 112.0(11)
Cl8 C156 H15J 109.2
Cl7 C156 H15J 109.2
Cl8 C156 H15K 109.2
Cl7 C156 H15K 109.2
H15J C156 H15K 107.9
C93 C1A5 C1A8 110.3(18)
C93 C1A5 C1A6 114.2(18)
C1A8 C1A5 C1A6 107(2)
C93 C1A5 C1A7 110.0(18)
C1A8 C1A5 C1A7 110(2)
C1A6 C1A5 C1A7 104.9(19)
C1A5 C1A6 H1AI 109.5
C1A5 C1A6 H1AJ 109.5
H1AI C1A6 H1AJ 109.5
C1A5 C1A6 H1AK 109.5
H1AI C1A6 H1AK 109.5
H1AJ C1A6 H1AK 109.5
C1A5 C1A7 H1AC 109.5
C1A5 C1A7 H1AD 109.5
H1AC C1A7 H1AD 109.5
C1A5 C1A7 H1AE 109.5
H1AC C1A7 H1AE 109.5
H1AD C1A7 H1AE 109.5
C1A5 C1A8 H1AF 109.5
C1A5 C1A8 H1AG 109.5
H1AF C1A8 H1AG 109.5
C1A5 C1A8 H1AH 109.5
H1AF C1A8 H1AH 109.5
H1AG C1A8 H1AH 109.5
C93 C1B5 C1B8 113(3)
C93 C1B5 C1B6 109(3)
C1B8 C1B5 C1B6 108(3)
C93 C1B5 C1B7 110(3)
C1B8 C1B5 C1B7 110(3)
C1B6 C1B5 C1B7 107(3)
C1B5 C1B6 H1BI 109.5
C1B5 C1B6 H1BJ 109.5
H1BI C1B6 H1BJ 109.5
C1B5 C1B6 H1BK 109.5
H1BI C1B6 H1BK 109.5
H1BJ C1B6 H1BK 109.5
C1B5 C1B7 H1BC 109.5
C1B5 C1B7 H1BD 109.5
H1BC C1B7 H1BD 109.5
C1B5 C1B7 H1BE 109.5
H1BC C1B7 H1BE 109.5
H1BD C1B7 H1BE 109.5
C1B5 C1B8 H1BF 109.5
C1B5 C1B8 H1BG 109.5
H1BF C1B8 H1BG 109.5
C1B5 C1B8 H1BH 109.5
H1BF C1B8 H1BH 109.5
H1BG C1B8 H1BH 109.5

loop_
_geom_bond_atom_site_label_1
_geom_bond_atom_site_label_2
_geom_bond_distance
Mn1 O2 1.853(8)
Mn1 O1 1.862(9)
Mn1 N4 1.943(10)
Mn1 N3 1.951(10)
Mn1 N1 1.962(10)
Mn1 N2 1.985(10)
Cl1 C153 1.730(19)
O1 C1 1.326(14)
N1 C7 1.289(15)
N1 C8 1.483(13)
Mn2 O6 1.850(8)
Mn2 O5 1.869(8)
Mn2 N7 1.919(11)
Mn2 N8 1.930(11)
Mn2 N6 1.977(10)
Mn2 N5 1.990(10)
Cl2 C153 1.79(2)
O2 C20 1.321(14)
N2 C14 1.268(15)
N2 C13 1.484(14)
Mn3 O10 1.829(9)
Mn3 O9 1.855(9)
Mn3 N12 1.926(11)
Mn3 N11 1.934(13)
Mn3 N9 1.959(11)
Mn3 N10 1.973(11)
Cl3 C154 1.743(18)
O3 C37 1.196(17)
N3 C37 1.192(17)
Mn4 O13 1.852(9)
Mn4 O14 1.853(8)
Mn4 N15 1.926(11)
Mn4 N16 1.959(12)
Mn4 N13 1.971(9)
Mn4 N14 1.998(10)
Cl4 C154 1.777(18)
O4 C38 1.191(16)
N4 C38 1.179(16)
Cl5 C155 1.747(17)
O5 C39 1.340(13)
N5 C45 1.295(17)
N5 C46 1.471(16)
Cl6 C155 1.755(17)
O6 C58 1.343(14)
N6 C52 1.283(15)
N6 C51 1.496(13)
Cl7 C156 1.764(19)
O7 C75 1.188(17)
N7 C75 1.185(17)
Cl8 C156 1.744(17)
O8 C76 1.202(16)
N8 C76 1.175(17)
O9 C77 1.310(15)
N9 C83 1.303(18)
N9 C84 1.477(15)
O10 C96 1.335(15)
N10 C90 1.288(17)
N10 C89 1.493(14)
O11 C113 1.217(18)
N11 C113 1.152(18)
O12 C114 1.188(16)
N12 C114 1.195(17)
O13 C115 1.347(15)
N13 C121 1.295(16)
N13 C122 1.467(14)
C1 C2 1.411(12)
C1 C6 1.430(13)
C2 C3 1.369(13)
C2 C21 1.537(16)
C3 C4 1.410(13)
C3 H3 0.9500
C4 C5 1.366(13)
C4 C25 1.519(16)
C5 C6 1.400(13)
C5 H5 0.9500
C6 C7 1.439(15)
C7 H7 0.9500
C8 C9 1.525(13)
C8 C13 1.530(12)
C8 H8 1.0000
C9 C10 1.521(13)
C9 H9A 0.9900
C9 H9B 0.9900
C10 C11 1.523(14)
C10 H10A 0.9900
C10 H10B 0.9900
C11 C12 1.533(13)
C11 H11A 0.9900
C11 H11B 0.9900
C12 C13 1.517(12)
C12 H12A 0.9900
C12 H12B 0.9900
C13 H13 1.0000
O14 C134 1.331(14)
N14 C128 1.273(17)
N14 C127 1.505(13)
C14 C15 1.449(15)
C14 H14 0.9500
O15 C151 1.190(17)
N15 C151 1.181(17)
O16 C152 1.189(18)
N16 C152 1.152(18)
C15 C16 1.405(13)
C15 C20 1.418(13)
C16 C17 1.388(13)
C16 H16 0.9500
C17 C18 1.387(13)
C17 C29 1.534(17)
C18 C19 1.382(13)
C18 H18 0.9500
C19 C20 1.424(13)
C19 C33 1.519(17)
C21 C24 1.538(14)
C21 C23 1.541(15)
C21 C22 1.543(14)
C22 H22A 0.9800
C22 H22B 0.9800
C22 H22C 0.9800
C23 H23A 0.9800
C23 H23B 0.9800
C23 H23C 0.9800
C24 H24A 0.9800
C24 H24B 0.9800
C24 H24C 0.9800
C25 C26 1.529(15)
C25 C28 1.531(15)
C25 C27 1.534(15)
C26 H26A 0.9800
C26 H26B 0.9800
C26 H26C 0.9800
C27 H27A 0.9800
C27 H27B 0.9800
C27 H27C 0.9800
C28 H28A 0.9800
C28 H28B 0.9800
C28 H28C 0.9800
C29 C30 1.520(14)
C29 C31 1.534(14)
C29 C32 1.542(14)
C30 H30A 0.9800
C30 H30B 0.9800
C30 H30C 0.9800
C31 H31A 0.9800
C31 H31B 0.9800
C31 H31C 0.9800
C32 H32A 0.9800
C32 H32B 0.9800
C32 H32C 0.9800
C33 C35 1.521(16)
C33 C34 1.527(14)
C33 C36 1.533(16)
C34 H34A 0.9800
C34 H34B 0.9800
C34 H34C 0.9800
C35 H35A 0.9800
C35 H35B 0.9800
C35 H35C 0.9800
C36 H36A 0.9800
C36 H36B 0.9800
C36 H36C 0.9800
C39 C40 1.415(13)
C39 C44 1.422(13)
C40 C41 1.376(13)
C40 C59 1.534(16)
C41 C42 1.395(13)
C41 H41 0.9500
C42 C43 1.381(14)
C42 C63 1.519(16)
C43 C44 1.408(13)
C43 H43 0.9500
C44 C45 1.450(17)
C45 H45 0.9500
C46 C51 1.515(13)
C46 C47 1.525(13)
C46 H46 1.0000
C47 C48 1.522(14)
C47 H47A 0.9900
C47 H47B 0.9900
C48 C49 1.512(13)
C48 H48A 0.9900
C48 H48B 0.9900
C49 C50 1.538(13)
C49 H49A 0.9900
C49 H49B 0.9900
C50 C51 1.537(13)
C50 H50A 0.9900
C50 H50B 0.9900
C51 H51 1.0000
C52 C53 1.434(16)
C52 H52 0.9500
C53 C54 1.408(13)
C53 C58 1.415(13)
C54 C55 1.389(13)
C54 H54 0.9500
C55 C56 1.388(14)
C55 C67 1.572(17)
C56 C57 1.388(13)
C56 H56 0.9500
C57 C58 1.409(13)
C57 C71 1.553(16)
C59 C61 1.527(15)
C59 C60 1.542(15)
C59 C62 1.545(14)
C60 H60A 0.9800
C60 H60B 0.9800
C60 H60C 0.9800
C61 H61A 0.9800
C61 H61B 0.9800
C61 H61C 0.9800
C62 H62A 0.9800
C62 H62B 0.9800
C62 H62C 0.9800
C63 C65 1.544(15)
C63 C66 1.545(15)
C63 C64 1.548(15)
C64 H64A 0.9800
C64 H64B 0.9800
C64 H64C 0.9800
C65 H65A 0.9800
C65 H65B 0.9800
C65 H65C 0.9800
C66 H66A 0.9800
C66 H66B 0.9800
C66 H66C 0.9800
C67 C68 1.505(16)
C67 C69 1.526(15)
C67 C70 1.533(17)
C68 H68A 0.9800
C68 H68B 0.9800
C68 H68C 0.9800
C69 H69A 0.9800
C69 H69B 0.9800
C69 H69C 0.9800
C70 H70A 0.9800
C70 H70B 0.9800
C70 H70C 0.9800
C71 C74 1.530(14)
C71 C73 1.534(14)
C71 C72 1.545(13)
C72 H72A 0.9800
C72 H72B 0.9800
C72 H72C 0.9800
C73 H73A 0.9800
C73 H73B 0.9800
C73 H73C 0.9800
C74 H74A 0.9800
C74 H74B 0.9800
C74 H74C 0.9800
C77 C78 1.412(14)
C77 C82 1.417(14)
C78 C79 1.373(14)
C78 C97 1.544(16)
C79 C80 1.390(14)
C79 H79 0.9500
C80 C81 1.384(14)
C80 C101 1.554(18)
C81 C82 1.392(14)
C81 H81 0.9500
C82 C83 1.437(17)
C83 H83 0.9500
C84 C89 1.517(14)
C84 C85 1.530(14)
C84 H84 1.0000
C85 C86 1.520(14)
C85 H85A 0.9900
C85 H85B 0.9900
C86 C87 1.499(15)
C86 H86A 0.9900
C86 H86B 0.9900
C87 C88 1.539(14)
C87 H87A 0.9900
C87 H87B 0.9900
C88 C89 1.522(14)
C88 H88A 0.9900
C88 H88B 0.9900
C89 H89 1.0000
C90 C91 1.438(18)
C90 H90 0.9500
C91 C92 1.409(14)
C91 C96 1.422(13)
C92 C93 1.375(14)
C92 H92 0.9500
C93 C94 1.397(14)
C93 C1B5 1.48(5)
C93 C1A5 1.52(3)
C94 C95 1.379(14)
C94 H94 0.9500
C95 C96 1.414(13)
C95 C109 1.537(17)
C97 C99 1.517(17)
C97 C100 1.525(15)
C97 C98 1.537(14)
C98 H98A 0.9800
C98 H98B 0.9800
C98 H98C 0.9800
C99 H99A 0.9800
C99 H99B 0.9800
C99 H99C 0.9800
C100 H10T 0.9800
C100 H10U 0.9800
C100 H10V 0.9800
C101 C104 1.518(16)
C101 C102 1.525(14)
C101 C103 1.536(16)
C102 H10Q 0.9800
C102 H10R 0.9800
C102 H10S 0.9800
C103 H10N 0.9800
C103 H10O 0.9800
C103 H10P 0.9800
C104 H10K 0.9800
C104 H10L 0.9800
C104 H10M 0.9800
C109 C110 1.521(14)
C109 C112 1.543(15)
C109 C111 1.543(15)
C110 H11I 0.9800
C110 H11J 0.9800
C110 H11K 0.9800
C111 H11F 0.9800
C111 H11G 0.9800
C111 H11H 0.9800
C112 H11C 0.9800
C112 H11D 0.9800
C112 H11E 0.9800
C115 C116 1.400(17)
C115 C120 1.416(16)
C116 C117 1.394(13)
C116 C135 1.541(16)
C117 C118 1.423(13)
C117 H117 0.9500
C118 C119 1.368(13)
C118 C139 1.529(16)
C119 C120 1.396(13)
C119 H119 0.9500
C120 C121 1.433(16)
C121 H121 0.9500
C122 C127 1.514(13)
C122 C123 1.547(12)
C122 H122 1.0000
C123 C124 1.526(14)
C123 H12I 0.9900
C123 H12J 0.9900
C124 C125 1.516(13)
C124 H12G 0.9900
C124 H12H 0.9900
C125 C126 1.546(12)
C125 H12E 0.9900
C125 H12F 0.9900
C126 C127 1.523(13)
C126 H12C 0.9900
C126 H12D 0.9900
C127 H127 1.0000
C128 C129 1.447(16)
C128 H128 0.9500
C129 C130 1.392(13)
C129 C134 1.430(13)
C130 C131 1.396(13)
C130 H130 0.9500
C131 C132 1.402(13)
C131 C143 1.534(15)
C132 C133 1.382(13)
C132 H132 0.9500
C133 C134 1.423(13)
C133 C147 1.534(16)
C135 C137 1.530(14)
C135 C136 1.535(14)
C135 C138 1.537(14)
C136 H13A 0.9800
C136 H13B 0.9800
C136 H13C 0.9800
C137 H13G 0.9800
C137 H13H 0.9800
C137 H13I 0.9800
C138 H13D 0.9800
C138 H13E 0.9800
C138 H13F 0.9800
C139 C141 1.509(18)
C139 C142 1.519(17)
C139 C140 1.527(17)
C140 H14A 0.9800
C140 H14B 0.9800
C140 H14C 0.9800
C141 H14V 0.9800
C141 H14W 0.9800
C141 H14X 0.9800
C142 H14M 0.9800
C142 H14N 0.9800
C142 H14O 0.9800
C143 C146 1.533(14)
C143 C144 1.540(15)
C143 C145 1.542(15)
C144 H14G 0.9800
C144 H14H 0.9800
C144 H14I 0.9800
C145 H14J 0.9800
C145 H14K 0.9800
C145 H14L 0.9800
C146 H14D 0.9800
C146 H14E 0.9800
C146 H14F 0.9800
C147 C148 1.536(15)
C147 C149 1.539(14)
C147 C150 1.542(15)
C148 H14P 0.9800
C148 H14Q 0.9800
C148 H14R 0.9800
C149 H14S 0.9800
C149 H14T 0.9800
C149 H14U 0.9800
C150 H15C 0.9800
C150 H15D 0.9800
C150 H15E 0.9800
C153 H15F 0.9900
C153 H15G 0.9900
C154 H15A 0.9900
C154 H15B 0.9900
C155 H15H 0.9900
C155 H15I 0.9900
C156 H15J 0.9900
C156 H15K 0.9900
C1A5 C1A8 1.53(3)
C1A5 C1A6 1.52(3)
C1A5 C1A7 1.54(3)
C1A6 H1AI 0.9800
C1A6 H1AJ 0.9800
C1A6 H1AK 0.9800
C1A7 H1AC 0.9800
C1A7 H1AD 0.9800
C1A7 H1AE 0.9800
C1A8 H1AF 0.9800
C1A8 H1AG 0.9800
C1A8 H1AH 0.9800
C1B5 C1B8 1.53(3)
C1B5 C1B6 1.53(3)
C1B5 C1B7 1.54(3)
C1B6 H1BI 0.9800
C1B6 H1BJ 0.9800
C1B6 H1BK 0.9800
C1B7 H1BC 0.9800
C1B7 H1BD 0.9800
C1B7 H1BE 0.9800
C1B8 H1BF 0.9800
C1B8 H1BG 0.9800
C1B8 H1BH 0.9800
